data_4135568
loop_
_publ_author_name
'Jakhar, Vineet'
'Pal, Digvijayee'
'Ghiviriga, Ion'
'Abboud, Khalil A.'
'Lester, Daniel W.'
'Sumerlin, Brent S.'
'Veige, Adam S.'

_publ_section_title
;
 Tethered Tungsten-Alkylidenes for the Synthesis of Cyclic Polynorbornene
 via Ring Expansion Metathesis: Unprecedented Stereoselectivity and
 Trapping of Key Catalytic Intermediates.
;
_journal_issue 2
_journal_name_full 'Journal of the American Chemical Society'
_journal_page_first 1235
_journal_page_last 1246
_journal_paper_doi 10.1021/jacs.0c12248
_journal_volume 143
_journal_year 2021
_chemical_formula_sum 'C138.5 H173 N3 O14.5 W3'
_chemical_formula_weight 2663.34
_space_group_crystal_system triclinic
_space_group_IT_number 2
_space_group_name_Hall '-P 1'
_space_group_name_H-M_alt 'P -1'
_atom_sites_solution_hydrogens geom
_atom_sites_solution_primary direct
_atom_sites_solution_secondary difmap
_audit_creation_method SHELXL-2014/7
_audit_update_record
;
2018-06-02 # Formatted by publCIF

;
_cell_angle_alpha 110.006(1)
_cell_angle_beta 93.785(1)
_cell_angle_gamma 97.439(1)
_cell_formula_units_Z 2
_cell_length_a 10.1087(6)
_cell_length_b 23.8033(15)
_cell_length_c 28.0735(19)
_cell_measurement_reflns_used 8247
_cell_measurement_temperature 100(2)
_cell_measurement_theta_max 28.0
_cell_measurement_theta_min 2.0
_cell_volume 6249.7(7)
_computing_cell_refinement 'Bruker APEX3 (Bruker, 2014)'
_computing_data_collection 'Bruker APEX3 (Bruker, 2014)'
_computing_data_reduction 'Bruker Apex3 SAINT (Bruker, 2014)'
_computing_molecular_graphics 'XP in SHELXTL-plus, Bruker 2014'
_computing_publication_material 'SHELXL2014/7, Sheldrick, G. M. 2014'
_computing_structure_refinement 'SHELXL2014/7, Sheldrick G. M. 2014'
_computing_structure_solution 'SHELXL2014/7, Sheldrick G. M. 2014'
_diffrn_ambient_temperature 100(2)
_diffrn_measured_fraction_theta_full 1.000
_diffrn_measured_fraction_theta_max 0.999
_diffrn_measurement_device_type 'Bruker APEX-II DUO'
_diffrn_measurement_method 'phi and omega scans'
_diffrn_radiation_type MoK\a
_diffrn_radiation_wavelength 0.71073
_diffrn_reflns_av_R_equivalents 0.1338
_diffrn_reflns_av_unetI/netI 0.2080
_diffrn_reflns_Laue_measured_fraction_full 1.000
_diffrn_reflns_Laue_measured_fraction_max 0.999
_diffrn_reflns_limit_h_max 13
_diffrn_reflns_limit_h_min -13
_diffrn_reflns_limit_k_max 30
_diffrn_reflns_limit_k_min -30
_diffrn_reflns_limit_l_max 36
_diffrn_reflns_limit_l_min -36
_diffrn_reflns_number 105879
_diffrn_reflns_point_group_measured_fraction_full 1.000
_diffrn_reflns_point_group_measured_fraction_max 0.999
_diffrn_reflns_theta_full 25.000
_diffrn_reflns_theta_max 27.499
_diffrn_reflns_theta_min 0.777
_diffrn_source 'fine-focus sealed tube'
_exptl_absorpt_coefficient_mu 2.817
_exptl_absorpt_correction_T_max 0.9514
_exptl_absorpt_correction_T_min 0.8419
_exptl_absorpt_correction_type analytical
_exptl_absorpt_process_details 'based on measured indexed crystal faces, Bruker SHELXTL2014 (Sheldrick, 2014)'
_exptl_crystal_colour orange
_exptl_crystal_density_diffrn 1.415
_exptl_crystal_description irregular
_exptl_crystal_F_000 2726
_exptl_crystal_size_max 0.081
_exptl_crystal_size_mid 0.077
_exptl_crystal_size_min 0.024
_refine_diff_density_max 1.872
_refine_diff_density_min -1.647
_refine_diff_density_rms 0.135
_refine_ls_extinction_method none
_refine_ls_goodness_of_fit_ref 0.812
_refine_ls_hydrogen_treatment constr
_refine_ls_matrix_type full
_refine_ls_number_parameters 1463
_refine_ls_number_reflns 28669
_refine_ls_number_restraints 100
_refine_ls_restrained_S_all 0.823
_refine_ls_R_factor_all 0.1341
_refine_ls_R_factor_gt 0.0455
_refine_ls_shift/su_max 0.003
_refine_ls_shift/su_mean 0.000
_refine_ls_structure_factor_coef Fsqd
_refine_ls_weighting_details 'w=1/[\s^2^(Fo^2^)+(0.0139P)^2^] where P=(Fo^2^+2Fc^2^)/3'
_refine_ls_weighting_scheme calc
_refine_ls_wR_factor_gt 0.0650
_refine_ls_wR_factor_ref 0.0770
_reflns_Friedel_coverage 0.000
_reflns_number_gt 13858
_reflns_number_total 28669
_reflns_threshold_expression 'I > 2\s(I)'
_cod_data_source_file ja0c12248_si_002.cif
_cod_data_source_block vj07
_cod_original_formula_sum 'C138.50 H173 N3 O14.50 W3'
_cod_database_code 4135568
_shelx_shelxl_version_number 2014/7
_shelx_space_group_comment
; 
The symmetry employed for this shelxl refinement is uniquely defined 
by the following loop, which should always be used as a source of 
symmetry information in preference to the above space-group names. 
They are only intended as comments. 
;
_shelx_estimated_absorpt_t_min 0.804
_shelx_estimated_absorpt_t_max 0.935

loop_
_space_group_symop_operation_xyz
'x, y, z'
'-x, -y, -z'

loop_
_atom_site_label
_atom_site_type_symbol
_atom_site_fract_x
_atom_site_fract_y
_atom_site_fract_z
_atom_site_U_iso_or_equiv
_atom_site_adp_type
_atom_site_occupancy
_atom_site_site_symmetry_order
_atom_site_calc_flag
_atom_site_refinement_flags_posn
_atom_site_refinement_flags_adp
_atom_site_refinement_flags_occupancy
_atom_site_disorder_assembly
_atom_site_disorder_group
W1A W -0.09027(3) 0.53222(2) 0.82960(2) 0.02112(7) Uani 1 1 d . . . . .
O1A O -0.1543(4) 0.60382(18) 0.82543(14) 0.0247(11) Uani 1 1 d . . . . .
O2A O -0.0647(4) 0.47789(16) 0.86735(14) 0.0201(10) Uani 1 1 d . . . . .
O3A O 0.2735(4) 0.61984(19) 0.88329(15) 0.0331(12) Uani 1 1 d . . . . .
O4A O -0.2654(4) 0.54088(18) 0.87707(16) 0.0274(11) Uani 1 1 d . . . . .
N1A N -0.1635(5) 0.4792(2) 0.77054(18) 0.0209(13) Uani 1 1 d . . . . .
C1A C 0.1563(6) 0.5948(3) 0.8694(2) 0.0229(16) Uani 1 1 d . . . . .
C2A C 0.0601(6) 0.6109(3) 0.9111(2) 0.0208(15) Uani 1 1 d . . . . .
C3A C 0.0011(7) 0.6628(3) 0.9199(2) 0.0285(18) Uani 1 1 d . . . . .
C4A C -0.0535(7) 0.6857(3) 0.9655(2) 0.0327(19) Uani 1 1 d . . . . .
H4AA H -0.0932 0.7213 0.9723 0.039 Uiso 1 1 calc R U . . .
C5A C -0.0509(7) 0.6575(3) 1.0013(3) 0.037(2) Uani 1 1 d . . . . .
H5AA H -0.0861 0.6745 1.0327 0.045 Uiso 1 1 calc R U . . .
C6A C 0.0025(6) 0.6050(3) 0.9914(2) 0.0276(17) Uani 1 1 d . . . . .
H6AA H 0.0007 0.5850 1.0155 0.033 Uiso 1 1 calc R U . . .
C7A C 0.0588(6) 0.5812(3) 0.9466(2) 0.0231(16) Uani 1 1 d . . . . .
C8A C -0.0125(6) 0.6927(3) 0.8820(2) 0.0281(17) Uani 1 1 d . . . . .
C9A C -0.0940(6) 0.6622(3) 0.8350(2) 0.0241(16) Uani 1 1 d . . . . .
C10A C -0.1234(7) 0.6911(3) 0.8001(2) 0.0294(17) Uani 1 1 d . . . . .
C11A C -0.0627(7) 0.7518(3) 0.8134(3) 0.0361(19) Uani 1 1 d . . . . .
H11A H -0.0799 0.7727 0.7908 0.043 Uiso 1 1 calc R U . . .
C12A C 0.0214(8) 0.7822(3) 0.8583(3) 0.050(2) Uani 1 1 d . . . . .
H12A H 0.0619 0.8230 0.8658 0.060 Uiso 1 1 calc R U . . .
C13A C 0.0469(7) 0.7537(3) 0.8925(3) 0.040(2) Uani 1 1 d . . . . .
H13A H 0.1047 0.7751 0.9233 0.048 Uiso 1 1 calc R U . . .
C14A C 0.1113(6) 0.5237(3) 0.9360(2) 0.0223(16) Uani 1 1 d . . . . .
C15A C 0.0441(6) 0.4718(3) 0.8952(2) 0.0214(16) Uani 1 1 d . . . . .
C16A C 0.0818(6) 0.4147(3) 0.8853(2) 0.0249(16) Uani 1 1 d . . . . .
C17A C 0.1943(6) 0.4123(3) 0.9158(2) 0.0277(17) Uani 1 1 d . . . . .
H17A H 0.2260 0.3747 0.9089 0.033 Uiso 1 1 calc R U . . .
C18A C 0.2615(6) 0.4625(3) 0.9558(2) 0.0329(18) Uani 1 1 d . . . . .
H18A H 0.3364 0.4588 0.9762 0.039 Uiso 1 1 calc R U . . .
C19A C 0.2191(6) 0.5180(3) 0.9659(2) 0.0272(17) Uani 1 1 d . . . . .
H19A H 0.2644 0.5524 0.9935 0.033 Uiso 1 1 calc R U . . .
C20A C 0.0973(6) 0.5513(3) 0.8198(2) 0.0242(16) Uani 1 1 d . . . . .
C21A C 0.1887(7) 0.5335(3) 0.7780(2) 0.0312(18) Uani 1 1 d . . . . .
C22A C 0.1134(7) 0.4891(3) 0.7279(2) 0.0364(19) Uani 1 1 d . . . . .
H22A H 0.0777 0.4512 0.7324 0.055 Uiso 1 1 calc R U . . .
H22B H 0.1749 0.4809 0.7017 0.055 Uiso 1 1 calc R U . . .
H22C H 0.0392 0.5066 0.7173 0.055 Uiso 1 1 calc R U . . .
C23A C 0.2994(6) 0.5026(3) 0.7947(2) 0.0376(19) Uani 1 1 d . . . . .
H23A H 0.2582 0.4651 0.7985 0.056 Uiso 1 1 calc R U . . .
H23B H 0.3487 0.5300 0.8273 0.056 Uiso 1 1 calc R U . . .
H23C H 0.3616 0.4933 0.7687 0.056 Uiso 1 1 calc R U . . .
C24A C 0.2531(7) 0.5898(3) 0.7683(3) 0.046(2) Uani 1 1 d . . . . .
H24A H 0.3013 0.6194 0.8003 0.069 Uiso 1 1 calc R U . . .
H24B H 0.1831 0.6076 0.7555 0.069 Uiso 1 1 calc R U . . .
H24C H 0.3163 0.5783 0.7430 0.069 Uiso 1 1 calc R U . . .
C25A C -0.2213(7) 0.6587(3) 0.7506(3) 0.0363(19) Uani 1 1 d . . . . .
C26A C -0.3609(6) 0.6377(3) 0.7637(3) 0.049(2) Uani 1 1 d . . . . .
H26A H -0.4258 0.6233 0.7329 0.073 Uiso 1 1 calc R U . . .
H26B H -0.3900 0.6718 0.7896 0.073 Uiso 1 1 calc R U . . .
H26C H -0.3555 0.6048 0.7769 0.073 Uiso 1 1 calc R U . . .
C27A C -0.1632(7) 0.6039(3) 0.7161(2) 0.040(2) Uani 1 1 d . . . . .
H27A H -0.2227 0.5842 0.6840 0.060 Uiso 1 1 calc R U . . .
H27B H -0.1564 0.5749 0.7336 0.060 Uiso 1 1 calc R U . . .
H27C H -0.0738 0.6179 0.7089 0.060 Uiso 1 1 calc R U . . .
C28A C -0.2410(7) 0.7003(3) 0.7201(3) 0.053(2) Uani 1 1 d . . . . .
H28A H -0.3029 0.6778 0.6890 0.079 Uiso 1 1 calc R U . . .
H28B H -0.1542 0.7142 0.7109 0.079 Uiso 1 1 calc R U . . .
H28C H -0.2786 0.7353 0.7410 0.079 Uiso 1 1 calc R U . . .
C29A C -0.0003(6) 0.3565(3) 0.8451(2) 0.0232(16) Uani 1 1 d . . . . .
C30A C 0.0676(7) 0.3017(3) 0.8389(3) 0.049(2) Uani 1 1 d . . . . .
H30A H 0.0801 0.2962 0.8718 0.073 Uiso 1 1 calc R U . . .
H30B H 0.1552 0.3079 0.8269 0.073 Uiso 1 1 calc R U . . .
H30C H 0.0113 0.2656 0.8140 0.073 Uiso 1 1 calc R U . . .
C31A C -0.0209(7) 0.3630(3) 0.7931(2) 0.044(2) Uani 1 1 d . . . . .
H31A H -0.0620 0.3238 0.7675 0.067 Uiso 1 1 calc R U . . .
H31B H 0.0661 0.3763 0.7836 0.067 Uiso 1 1 calc R U . . .
H31C H -0.0799 0.3930 0.7947 0.067 Uiso 1 1 calc R U . . .
C32A C -0.1354(6) 0.3450(3) 0.8631(2) 0.0321(18) Uani 1 1 d . . . . .
H32A H -0.1224 0.3397 0.8961 0.048 Uiso 1 1 calc R U . . .
H32B H -0.1893 0.3083 0.8380 0.048 Uiso 1 1 calc R U . . .
H32C H -0.1820 0.3796 0.8668 0.048 Uiso 1 1 calc R U . . .
C33A C -0.2497(6) 0.4395(3) 0.7289(2) 0.0228(16) Uani 1 1 d . . . . .
C34A C -0.2075(8) 0.4015(3) 0.6861(3) 0.059(3) Uani 1 1 d . . . . .
H34A H -0.1140 0.4020 0.6839 0.071 Uiso 1 1 calc R U . . .
C35A C -0.2990(8) 0.3623(3) 0.6459(3) 0.061(3) Uani 1 1 d . . . . .
H35A H -0.2677 0.3358 0.6166 0.074 Uiso 1 1 calc R U . . .
C36A C -0.4302(8) 0.3614(3) 0.6478(3) 0.046(2) Uani 1 1 d . . . . .
H36A H -0.4923 0.3342 0.6201 0.055 Uiso 1 1 calc R U . . .
C37A C -0.4759(7) 0.3998(3) 0.6898(3) 0.059(3) Uani 1 1 d . . . . .
H37A H -0.5695 0.3996 0.6914 0.070 Uiso 1 1 calc R U . . .
C38A C -0.3834(8) 0.4389(3) 0.7301(3) 0.048(2) Uani 1 1 d . . . . .
H38A H -0.4148 0.4658 0.7591 0.057 Uiso 1 1 calc R U . . .
C39A C -0.3146(7) 0.4952(3) 0.8978(3) 0.0329(18) Uani 1 1 d . . . . .
H39A H -0.2539 0.4983 0.9280 0.039 Uiso 1 1 calc R U . . .
H39B H -0.3215 0.4541 0.8719 0.039 Uiso 1 1 calc R U . . .
C40A C -0.4517(6) 0.5082(3) 0.9126(3) 0.0335(18) Uani 1 1 d . . . . .
H40A H -0.4731 0.4959 0.9418 0.040 Uiso 1 1 calc R U . . .
H40B H -0.5227 0.4871 0.8835 0.040 Uiso 1 1 calc R U . . .
C41A C -0.4364(7) 0.5762(3) 0.9269(2) 0.0361(19) Uani 1 1 d . . . . .
H41A H -0.5248 0.5895 0.9250 0.043 Uiso 1 1 calc R U . . .
H41B H -0.3885 0.5975 0.9617 0.043 Uiso 1 1 calc R U . . .
C42A C -0.3546(6) 0.5871(3) 0.8871(2) 0.0260(16) Uani 1 1 d . . . . .
H42A H -0.4132 0.5819 0.8557 0.031 Uiso 1 1 calc R U . . .
H42B H -0.3016 0.6285 0.9000 0.031 Uiso 1 1 calc R U . . .
W1B W 0.95300(3) 0.24308(2) 0.47989(2) 0.02366(8) Uani 1 1 d . . . . .
O1B O 0.8505(4) 0.22867(16) 0.41382(15) 0.0237(11) Uani 1 1 d . . . . .
O2B O 0.9945(4) 0.21840(18) 0.53866(14) 0.0262(11) Uani 1 1 d . . . . .
O3B O 1.2402(4) 0.16066(18) 0.41461(16) 0.0286(12) Uani 1 1 d . . . . .
O4B O 0.7499(4) 0.19330(18) 0.48599(16) 0.0293(12) Uani 1 1 d . . . . .
N1B N 0.9432(5) 0.3186(2) 0.5106(2) 0.0350(15) Uani 1 1 d . . . . .
C1B C 1.1441(7) 0.1836(3) 0.4334(2) 0.0249(16) Uani 1 1 d . . . . .
C2B C 1.0193(7) 0.1367(3) 0.4297(2) 0.0242(16) Uani 1 1 d . . . . .
C3B C 0.9246(6) 0.1149(3) 0.3853(2) 0.0234(16) Uani 1 1 d . . . . .
C4B C 0.8308(7) 0.0635(3) 0.3770(2) 0.0313(18) Uani 1 1 d . . . . .
H4BA H 0.7676 0.0487 0.3471 0.038 Uiso 1 1 calc R U . . .
C5B C 0.8275(7) 0.0336(3) 0.4110(3) 0.0348(19) Uani 1 1 d . . . . .
H5BA H 0.7638 -0.0021 0.4042 0.042 Uiso 1 1 calc R U . . .
C6B C 0.9170(6) 0.0554(3) 0.4553(2) 0.0291(17) Uani 1 1 d . . . . .
H6BA H 0.9128 0.0349 0.4790 0.035 Uiso 1 1 calc R U . . .
C7B C 1.0132(6) 0.1072(3) 0.4658(2) 0.0235(16) Uani 1 1 d . . . . .
C8B C 0.9206(6) 0.1479(3) 0.3489(2) 0.0217(15) Uani 1 1 d . . . . .
C9B C 0.8767(6) 0.2050(3) 0.3650(2) 0.0261(17) Uani 1 1 d . . . . .
C10B C 0.8506(6) 0.2336(3) 0.3296(3) 0.0282(17) Uani 1 1 d . . . . .
C11B C 0.8785(7) 0.2054(3) 0.2804(3) 0.0371(19) Uani 1 1 d . . . . .
H11B H 0.8627 0.2240 0.2560 0.045 Uiso 1 1 calc R U . . .
C12B C 0.9287(7) 0.1508(3) 0.2648(3) 0.040(2) Uani 1 1 d . . . . .
H12B H 0.9499 0.1340 0.2309 0.049 Uiso 1 1 calc R U . . .
C13B C 0.9477(6) 0.1213(3) 0.2989(2) 0.0287(18) Uani 1 1 d . . . . .
H13B H 0.9788 0.0834 0.2883 0.034 Uiso 1 1 calc R U . . .
C14B C 1.1027(6) 0.1314(3) 0.5150(2) 0.0225(16) Uani 1 1 d . . . . .
C15B C 1.0866(6) 0.1871(3) 0.5506(2) 0.0236(16) Uani 1 1 d . . . . .
C16B C 1.1592(7) 0.2099(3) 0.5999(2) 0.0278(17) Uani 1 1 d . . . . .
C17B C 1.2504(6) 0.1748(3) 0.6101(2) 0.0289(17) Uani 1 1 d . . . . .
H17B H 1.3028 0.1893 0.6425 0.035 Uiso 1 1 calc R U . . .
C18B C 1.2676(7) 0.1195(3) 0.5746(3) 0.0331(18) Uani 1 1 d . . . . .
H18B H 1.3300 0.0968 0.5831 0.040 Uiso 1 1 calc R U . . .
C19B C 1.1940(6) 0.0980(3) 0.5276(2) 0.0282(17) Uani 1 1 d . . . . .
H19B H 1.2050 0.0601 0.5034 0.034 Uiso 1 1 calc R U . . .
C20B C 1.1299(7) 0.2468(3) 0.4569(2) 0.0316(18) Uani 1 1 d . . . . .
C21B C 1.2504(7) 0.2927(3) 0.4593(3) 0.0345(19) Uani 1 1 d . . . . .
C22B C 1.3755(7) 0.2862(3) 0.4899(3) 0.045(2) Uani 1 1 d . . . . .
H22D H 1.4031 0.2471 0.4722 0.068 Uiso 1 1 calc R U . . .
H22E H 1.3545 0.2884 0.5240 0.068 Uiso 1 1 calc R U . . .
H22F H 1.4487 0.3191 0.4930 0.068 Uiso 1 1 calc R U . . .
C23B C 1.2244(7) 0.3582(3) 0.4853(3) 0.054(2) Uani 1 1 d . . . . .
H23D H 1.1427 0.3640 0.4680 0.082 Uiso 1 1 calc R U . . .
H23E H 1.3009 0.3868 0.4833 0.082 Uiso 1 1 calc R U . . .
H23F H 1.2131 0.3653 0.5212 0.082 Uiso 1 1 calc R U . . .
C24B C 1.2818(7) 0.2858(3) 0.4049(3) 0.050(2) Uani 1 1 d . . . . .
H24D H 1.3016 0.2450 0.3877 0.074 Uiso 1 1 calc R U . . .
H24E H 1.3599 0.3158 0.4066 0.074 Uiso 1 1 calc R U . . .
H24F H 1.2041 0.2922 0.3858 0.074 Uiso 1 1 calc R U . . .
C25B C 0.7952(7) 0.2933(3) 0.3458(3) 0.0371(19) Uani 1 1 d . . . . .
C26B C 0.7707(8) 0.3142(3) 0.3015(3) 0.058(2) Uani 1 1 d . . . . .
H26D H 0.7039 0.2839 0.2754 0.088 Uiso 1 1 calc R U . . .
H26E H 0.8549 0.3193 0.2869 0.088 Uiso 1 1 calc R U . . .
H26F H 0.7373 0.3530 0.3134 0.088 Uiso 1 1 calc R U . . .
C27B C 0.6600(7) 0.2865(3) 0.3670(3) 0.040(2) Uani 1 1 d . . . . .
H27D H 0.5941 0.2565 0.3402 0.061 Uiso 1 1 calc R U . . .
H27E H 0.6281 0.3256 0.3781 0.061 Uiso 1 1 calc R U . . .
H27F H 0.6715 0.2730 0.3960 0.061 Uiso 1 1 calc R U . . .
C28B C 0.8979(7) 0.3427(3) 0.3868(3) 0.046(2) Uani 1 1 d . . . . .
H28D H 0.9829 0.3477 0.3726 0.070 Uiso 1 1 calc R U . . .
H28E H 0.9130 0.3307 0.4165 0.070 Uiso 1 1 calc R U . . .
H28F H 0.8629 0.3811 0.3971 0.070 Uiso 1 1 calc R U . . .
C29B C 1.1362(7) 0.2677(3) 0.6410(2) 0.0355(19) Uani 1 1 d . . . . .
C30B C 0.9899(7) 0.2620(3) 0.6533(2) 0.043(2) Uani 1 1 d . . . . .
H30D H 0.9287 0.2519 0.6220 0.065 Uiso 1 1 calc R U . . .
H30E H 0.9753 0.3006 0.6781 0.065 Uiso 1 1 calc R U . . .
H30F H 0.9726 0.2299 0.6677 0.065 Uiso 1 1 calc R U . . .
C31B C 1.1663(7) 0.3218(3) 0.6226(2) 0.041(2) Uani 1 1 d . . . . .
H31D H 1.1024 0.3159 0.5929 0.062 Uiso 1 1 calc R U . . .
H31E H 1.2580 0.3244 0.6133 0.062 Uiso 1 1 calc R U . . .
H31F H 1.1576 0.3594 0.6501 0.062 Uiso 1 1 calc R U . . .
C32B C 1.2308(7) 0.2826(3) 0.6911(2) 0.043(2) Uani 1 1 d . . . . .
H32D H 1.2156 0.2489 0.7037 0.064 Uiso 1 1 calc R U . . .
H32E H 1.2120 0.3196 0.7168 0.064 Uiso 1 1 calc R U . . .
H32F H 1.3244 0.2886 0.6844 0.064 Uiso 1 1 calc R U . . .
C33B C 0.9106(7) 0.3767(3) 0.5326(3) 0.0336(18) Uani 1 1 d . . . . .
C34B C 0.7874(9) 0.3878(4) 0.5137(3) 0.042(2) Uiso 0.8 1 d . . P A 1
H34B H 0.7280 0.3561 0.4880 0.050 Uiso 0.8 1 calc R U P A 1
C35B C 0.7541(10) 0.4449(4) 0.5327(4) 0.057(3) Uiso 0.8 1 d . . P A 1
H35B H 0.6729 0.4538 0.5200 0.068 Uiso 0.8 1 calc R U P A 1
C36B C 0.8486(10) 0.4921(3) 0.5734(3) 0.073(3) Uani 1 1 d . . . . .
H36B H 0.8291 0.5322 0.5863 0.088 Uiso 1 1 calc R U . A 1
C37B C 0.9560(9) 0.4801(4) 0.5919(3) 0.032(2) Uiso 0.8 1 d . . P A 1
H37B H 1.0144 0.5115 0.6182 0.038 Uiso 0.8 1 calc R U P A 1
C38B C 0.9893(9) 0.4215(4) 0.5739(3) 0.030(2) Uiso 0.8 1 d . . P A 1
H38B H 1.0654 0.4126 0.5900 0.036 Uiso 0.8 1 calc R U P A 1
C34Y C 0.960(3) 0.4222(15) 0.5029(13) 0.04(1) Uiso 0.2 1 d . . P A 2
H34C H 0.9938 0.4103 0.4708 0.048 Uiso 0.2 1 calc R U P A 2
C35Y C 0.944(3) 0.4840(14) 0.5329(11) 0.026(8) Uiso 0.2 1 d . . P A 2
H35C H 0.9909 0.5179 0.5273 0.031 Uiso 0.2 1 calc R U P A 2
C37Y C 0.879(3) 0.4543(15) 0.6038(13) 0.035(9) Uiso 0.2 1 d . . P A 2
H37C H 0.8869 0.4698 0.6400 0.042 Uiso 0.2 1 calc R U P A 2
C38Y C 0.895(3) 0.3957(15) 0.5771(13) 0.034(9) Uiso 0.2 1 d . . P A 2
H38C H 0.8938 0.3683 0.5951 0.040 Uiso 0.2 1 calc R U P A 2
C39B C 0.6316(6) 0.1723(3) 0.4479(3) 0.0361(19) Uani 1 1 d . . . . .
H39C H 0.6545 0.1475 0.4142 0.043 Uiso 1 1 calc R U . . .
H39D H 0.5925 0.2069 0.4445 0.043 Uiso 1 1 calc R U . . .
C40B C 0.5366(7) 0.1353(3) 0.4683(3) 0.048(2) Uani 1 1 d . . . . .
H40C H 0.5544 0.0931 0.4581 0.057 Uiso 1 1 calc R U . . .
H40D H 0.4422 0.1348 0.4560 0.057 Uiso 1 1 calc R U . . .
C41B C 0.5652(7) 0.1671(5) 0.5251(3) 0.071(3) Uani 1 1 d . . . . .
H41C H 0.5205 0.2033 0.5367 0.085 Uiso 1 1 calc R U . . .
H41D H 0.5358 0.1398 0.5435 0.085 Uiso 1 1 calc R U . . .
C42B C 0.7152(7) 0.1845(4) 0.5325(3) 0.054(2) Uani 1 1 d . . . . .
H42C H 0.7439 0.2222 0.5624 0.064 Uiso 1 1 calc R U . . .
H42D H 0.7589 0.1519 0.5379 0.064 Uiso 1 1 calc R U . . .
W1C W 0.47679(3) 0.11767(2) 0.84976(2) 0.02471(8) Uani 1 1 d . . . . .
O1C O 0.5765(4) 0.17423(18) 0.82267(15) 0.0262(11) Uani 1 1 d . . . . .
O2C O 0.4352(4) 0.08939(19) 0.90557(15) 0.0323(12) Uani 1 1 d . . . . .
O3C O 0.1930(4) 0.21392(19) 0.88834(16) 0.0335(12) Uani 1 1 d . . . . .
O4C O 0.6817(4) 0.14016(18) 0.89673(15) 0.0282(11) Uani 1 1 d . . . . .
N1C N 0.4856(5) 0.0499(2) 0.80118(19) 0.0265(14) Uani 1 1 d . . . . .
C1C C 0.2914(7) 0.1890(3) 0.8769(2) 0.0292(17) Uani 1 1 d . . . . .
C2C C 0.4205(6) 0.2174(3) 0.9149(3) 0.0297(18) Uani 1 1 d . . . . .
C3C C 0.5088(6) 0.2633(3) 0.9068(3) 0.0325(19) Uani 1 1 d . . . . .
C4C C 0.6011(7) 0.3026(3) 0.9471(3) 0.043(2) Uani 1 1 d . . . . .
H4CA H 0.6613 0.3335 0.9420 0.052 Uiso 1 1 calc R U . . .
C5C C 0.6062(7) 0.2970(3) 0.9941(3) 0.046(2) Uani 1 1 d . . . . .
H5CA H 0.6669 0.3254 1.0217 0.055 Uiso 1 1 calc R U . . .
C6C C 0.5249(7) 0.2511(3) 1.0020(3) 0.047(2) Uani 1 1 d . . . . .
H6CA H 0.5329 0.2469 1.0344 0.056 Uiso 1 1 calc R U . . .
C7C C 0.4289(7) 0.2098(3) 0.9624(3) 0.0341(19) Uani 1 1 d . . . . .
C8C C 0.5094(6) 0.2706(3) 0.8557(3) 0.0275(17) Uani 1 1 d . . . . .
C9C C 0.5494(6) 0.2258(3) 0.8154(3) 0.0282(17) Uani 1 1 d . . . . .
C10C C 0.5698(6) 0.2341(3) 0.7683(2) 0.0260(16) Uani 1 1 d . . . . .
C11C C 0.5405(6) 0.2881(3) 0.7651(3) 0.0366(19) Uani 1 1 d . . . . .
H11C H 0.5499 0.2948 0.7339 0.044 Uiso 1 1 calc R U . . .
C12C C 0.4984(7) 0.3327(3) 0.8045(3) 0.041(2) Uani 1 1 d . . . . .
H12C H 0.4801 0.3690 0.8003 0.049 Uiso 1 1 calc R U . . .
C13C C 0.4832(6) 0.3238(3) 0.8506(3) 0.036(2) Uani 1 1 d . . . . .
H13C H 0.4550 0.3541 0.8782 0.043 Uiso 1 1 calc R U . . .
C14C C 0.3439(7) 0.1603(3) 0.9710(2) 0.0358(19) Uani 1 1 d . . . . .
C15C C 0.3509(7) 0.0995(3) 0.9422(2) 0.0324(19) Uani 1 1 d . . . . .
C16C C 0.2811(7) 0.0516(3) 0.9527(3) 0.040(2) Uani 1 1 d . . . . .
C17C C 0.2007(7) 0.0661(4) 0.9923(3) 0.046(2) Uani 1 1 d . . . . .
H17C H 0.1515 0.0343 1.0001 0.056 Uiso 1 1 calc R U . . .
C18C C 0.1899(7) 0.1252(4) 1.0204(3) 0.051(2) Uani 1 1 d . . . . .
H18C H 0.1314 0.1334 1.0462 0.062 Uiso 1 1 calc R U . . .
C19C C 0.2632(7) 0.1721(4) 1.0111(3) 0.047(2) Uani 1 1 d . . . . .
H19C H 0.2596 0.2127 1.0318 0.056 Uiso 1 1 calc R U . . .
C20C C 0.3015(6) 0.1344(3) 0.8346(2) 0.0291(18) Uani 1 1 d . . . . .
C21C C 0.1816(7) 0.1070(3) 0.7908(3) 0.0351(19) Uani 1 1 d . . . . .
C22C C 0.2034(7) 0.0498(3) 0.7487(2) 0.041(2) Uani 1 1 d . . . . .
H22G H 0.2837 0.0587 0.7331 0.061 Uiso 1 1 calc R U . . .
H22H H 0.1251 0.0354 0.7226 0.061 Uiso 1 1 calc R U . . .
H22I H 0.2156 0.0185 0.7631 0.061 Uiso 1 1 calc R U . . .
C23C C 0.1627(8) 0.1550(3) 0.7660(3) 0.065(3) Uani 1 1 d . . . . .
H23G H 0.2456 0.1652 0.7524 0.097 Uiso 1 1 calc R U . . .
H23H H 0.1421 0.1915 0.7918 0.097 Uiso 1 1 calc R U . . .
H23I H 0.0886 0.1386 0.7382 0.097 Uiso 1 1 calc R U . . .
C24C C 0.0534(7) 0.0917(4) 0.8134(3) 0.071(3) Uani 1 1 d . . . . .
H24G H 0.0698 0.0653 0.8326 0.107 Uiso 1 1 calc R U . . .
H24H H -0.0197 0.0710 0.7858 0.107 Uiso 1 1 calc R U . . .
H24I H 0.0285 0.1292 0.8364 0.107 Uiso 1 1 calc R U . . .
C25C C 0.6181(7) 0.1869(3) 0.7245(2) 0.0271(17) Uani 1 1 d . . . . .
C26C C 0.6361(7) 0.2085(3) 0.6789(2) 0.0403(19) Uani 1 1 d . . . . .
H26G H 0.6757 0.1787 0.6526 0.060 Uiso 1 1 calc R U . . .
H26H H 0.6955 0.2477 0.6905 0.060 Uiso 1 1 calc R U . . .
H26I H 0.5483 0.2126 0.6645 0.060 Uiso 1 1 calc R U . . .
C27C C 0.5176(7) 0.1277(3) 0.7053(2) 0.0345(19) Uani 1 1 d . . . . .
H27G H 0.5502 0.0980 0.6767 0.052 Uiso 1 1 calc R U . . .
H27H H 0.4302 0.1354 0.6940 0.052 Uiso 1 1 calc R U . . .
H27I H 0.5080 0.1118 0.7331 0.052 Uiso 1 1 calc R U . . .
C28C C 0.7551(7) 0.1748(3) 0.7412(2) 0.0331(18) Uani 1 1 d . . . . .
H28G H 0.7844 0.1436 0.7128 0.050 Uiso 1 1 calc R U . . .
H28H H 0.7481 0.1609 0.7701 0.050 Uiso 1 1 calc R U . . .
H28I H 0.8206 0.2122 0.7515 0.050 Uiso 1 1 calc R U . . .
C29C C 0.2942(7) -0.0150(3) 0.9233(3) 0.040(2) Uani 1 1 d . . . . .
C30C C 0.2224(8) -0.0587(3) 0.9470(3) 0.062(3) Uani 1 1 d . . . . .
H30G H 0.2607 -0.0474 0.9826 0.093 Uiso 1 1 calc R U . . .
H30H H 0.2346 -0.1003 0.9277 0.093 Uiso 1 1 calc R U . . .
H30I H 0.1262 -0.0562 0.9456 0.093 Uiso 1 1 calc R U . . .
C31C C 0.4427(7) -0.0241(3) 0.9229(3) 0.057(2) Uani 1 1 d . . . . .
H31G H 0.4903 -0.0038 0.9574 0.085 Uiso 1 1 calc R U . . .
H31H H 0.4846 -0.0068 0.8994 0.085 Uiso 1 1 calc R U . . .
H31I H 0.4473 -0.0675 0.9116 0.085 Uiso 1 1 calc R U . . .
C32C C 0.2308(7) -0.0330(3) 0.8680(3) 0.055(2) Uani 1 1 d . . . . .
H32G H 0.1406 -0.0221 0.8677 0.082 Uiso 1 1 calc R U . . .
H32H H 0.2246 -0.0768 0.8507 0.082 Uiso 1 1 calc R U . . .
H32I H 0.2866 -0.0117 0.8503 0.082 Uiso 1 1 calc R U . . .
C33C C 0.5136(7) -0.0030(3) 0.7640(2) 0.0253(16) Uani 1 1 d . . . . .
C34C C 0.6362(8) -0.0012(3) 0.7444(3) 0.045(2) Uani 1 1 d . . . . .
H34D H 0.7007 0.0348 0.7564 0.055 Uiso 1 1 calc R U . . .
C35C C 0.6632(8) -0.0524(3) 0.7072(3) 0.055(3) Uani 1 1 d . . . . .
H35D H 0.7457 -0.0506 0.6929 0.066 Uiso 1 1 calc R U . . .
C36C C 0.5741(9) -0.1057(3) 0.6901(3) 0.050(2) Uani 1 1 d . . . . .
H36B H 0.5952 -0.1410 0.6653 0.059 Uiso 1 1 calc R U . . .
C37C C 0.4545(8) -0.1064(3) 0.7098(3) 0.0384(19) Uani 1 1 d . . . . .
H37D H 0.3903 -0.1426 0.6974 0.046 Uiso 1 1 calc R U . . .
C38C C 0.4236(7) -0.0562(3) 0.7474(2) 0.0302(18) Uani 1 1 d . . . . .
H38D H 0.3411 -0.0584 0.7616 0.036 Uiso 1 1 calc R U . . .
C39C C 0.7990(6) 0.1798(3) 0.8932(3) 0.039(2) Uani 1 1 d . . . . .
H39E H 0.7791 0.2211 0.8992 0.046 Uiso 1 1 calc R U . . .
H39F H 0.8307 0.1640 0.8592 0.046 Uiso 1 1 calc R U . . .
C40C C 0.9023(8) 0.1800(5) 0.9346(3) 0.075(3) Uani 1 1 d . . . . .
H40X H 0.9816 0.1640 0.9194 0.090 Uiso 0.6 1 calc R U P B 1
H40Y H 0.9323 0.2218 0.9589 0.090 Uiso 0.6 1 calc R U P B 1
H40Z H 0.8891 0.2090 0.9682 0.090 Uiso 0.4 1 calc R U P C 2
H40W H 0.9945 0.1907 0.9270 0.090 Uiso 0.4 1 calc R U P C 2
C41C C 0.852(2) 0.1486(11) 0.9564(8) 0.139(9) Uiso 0.6 1 d . . P D 1
H41E H 0.8635 0.1725 0.9934 0.166 Uiso 0.6 1 calc R U P D 1
H41F H 0.9010 0.1140 0.9513 0.166 Uiso 0.6 1 calc R U P D 1
C42C C 0.7082(14) 0.1245(6) 0.9402(5) 0.051(4) Uiso 0.6 1 d . . P D 1
H42E H 0.6905 0.0801 0.9315 0.061 Uiso 0.6 1 calc R U P D 1
H42F H 0.6530 0.1436 0.9673 0.061 Uiso 0.6 1 calc R U P D 1
C41Z C 0.8769(14) 0.1141(6) 0.9335(5) 0.013(3) Uiso 0.4 1 d . . P D 2
H41G H 0.9244 0.0878 0.9071 0.016 Uiso 0.4 1 calc R U P D 2
H41H H 0.9080 0.1123 0.9671 0.016 Uiso 0.4 1 calc R U P D 2
C42Z C 0.7269(17) 0.0946(8) 0.9211(7) 0.029(4) Uiso 0.4 1 d . . P D 2
H42G H 0.6837 0.0978 0.9524 0.035 Uiso 0.4 1 calc R U P D 2
H42H H 0.7044 0.0524 0.8967 0.035 Uiso 0.4 1 calc R U P D 2
O5 O 0.8024(9) 0.0529(3) 0.5620(3) 0.107(3) Uani 1 1 d D . . E 1
C51 C 0.8977(9) 0.0741(4) 0.6085(3) 0.081(3) Uani 1 1 d D . . E 1
H51A H 0.8888 0.1157 0.6304 0.097 Uiso 1 1 calc R U . E 1
H51B H 0.9913 0.0737 0.6002 0.097 Uiso 1 1 calc R U . E 1
C52 C 0.8600(8) 0.0303(3) 0.6344(3) 0.065(3) Uani 1 1 d D . . E 1
H52A H 0.8585 0.0515 0.6714 0.079 Uiso 1 1 calc R U . E 1
H52B H 0.9237 0.0010 0.6296 0.079 Uiso 1 1 calc R U . E 1
C53 C 0.7198(8) -0.0016(4) 0.6082(3) 0.061(3) Uani 1 1 d D . . E 1
H53A H 0.7207 -0.0449 0.5886 0.073 Uiso 1 1 calc R U . E 1
H53B H 0.6554 0.0013 0.6337 0.073 Uiso 1 1 calc R U . E 1
C54 C 0.6824(11) 0.0303(4) 0.5736(4) 0.093(4) Uani 1 1 d D . . E 1
H54A H 0.6257 0.0019 0.5424 0.111 Uiso 1 1 calc R U . E 1
H54B H 0.6328 0.0634 0.5909 0.111 Uiso 1 1 calc R U . E 1
O6 O 0.6749(12) 0.4868(6) 0.4245(5) 0.089(4) Uiso 0.5 1 d D . P F 1
C61 C 0.6149(17) 0.5242(7) 0.3940(7) 0.060(6) Uiso 0.5 1 d D . P F 1
H61A H 0.6528 0.5678 0.4100 0.072 Uiso 0.5 1 calc R U P F 1
H61B H 0.6348 0.5095 0.3581 0.072 Uiso 0.5 1 calc R U P F 1
C62 C 0.4807(17) 0.5151(8) 0.3963(8) 0.087(7) Uiso 0.5 1 d D . P F 1
H62A H 0.4288 0.5234 0.3689 0.104 Uiso 0.5 1 calc R U P F 1
H62B H 0.4561 0.5389 0.4300 0.104 Uiso 0.5 1 calc R U P F 1
C63 C 0.4652(16) 0.4443(6) 0.3870(6) 0.064(6) Uiso 0.5 1 d D . P F 1
H63A H 0.3725 0.4255 0.3878 0.077 Uiso 0.5 1 calc R U P F 1
H63B H 0.5030 0.4205 0.3562 0.077 Uiso 0.5 1 calc R U P F 1
C64 C 0.5545(15) 0.4592(7) 0.4352(5) 0.044(4) Uiso 0.5 1 d D . P F 1
H64A H 0.5189 0.4874 0.4645 0.052 Uiso 0.5 1 calc R U P F 1
H64B H 0.5671 0.4222 0.4425 0.052 Uiso 0.5 1 calc R U P F 1
O6' O 0.596(2) 0.4451(9) 0.4134(8) 0.173(9) Uiso 0.5 1 d D . P G 2
C61' C 0.6954(16) 0.4768(9) 0.3882(8) 0.080(6) Uiso 0.5 1 d D . P G 2
H61C H 0.7682 0.5051 0.4137 0.097 Uiso 0.5 1 calc R U P G 2
H61D H 0.7355 0.4471 0.3615 0.097 Uiso 0.5 1 calc R U P G 2
C62' C 0.616(2) 0.5078(10) 0.3673(8) 0.098(8) Uiso 0.5 1 d D . P G 2
H62C H 0.6325 0.5004 0.3315 0.118 Uiso 0.5 1 calc R U P G 2
H62D H 0.6392 0.5518 0.3866 0.118 Uiso 0.5 1 calc R U P G 2
C63' C 0.479(2) 0.4887(12) 0.3687(9) 0.129(10) Uiso 0.5 1 d D . P G 2
H63C H 0.4394 0.4546 0.3371 0.155 Uiso 0.5 1 calc R U P G 2
H63D H 0.4265 0.5223 0.3734 0.155 Uiso 0.5 1 calc R U P G 2
C64' C 0.482(2) 0.4683(12) 0.4159(10) 0.127(10) Uiso 0.5 1 d D . P G 2
H64C H 0.4845 0.5031 0.4481 0.153 Uiso 0.5 1 calc R U P G 2
H64D H 0.4029 0.4373 0.4129 0.153 Uiso 0.5 1 calc R U P G 2
C71 C 0.8218(15) -0.0759(7) 0.8468(6) 0.053(5) Uiso 0.5 1 d . . P H 1
H71A H 0.8531 -0.0498 0.8281 0.079 Uiso 0.5 1 calc R U P H 1
H71B H 0.8139 -0.0509 0.8821 0.079 Uiso 0.5 1 calc R U P H 1
H71C H 0.8862 -0.1034 0.8468 0.079 Uiso 0.5 1 calc R U P H 1
C72 C 0.6919(13) -0.1110(6) 0.8225(5) 0.032(4) Uiso 0.5 1 d . . P H 1
H72A H 0.7016 -0.1347 0.7866 0.039 Uiso 0.5 1 calc R U P H 1
H72B H 0.6295 -0.0824 0.8218 0.039 Uiso 0.5 1 calc R U P H 1
C73 C 0.6253(12) -0.1556(6) 0.8468(5) 0.030(3) Uiso 0.5 1 d . . P H 1
H73A H 0.6858 -0.1853 0.8462 0.036 Uiso 0.5 1 calc R U P H 1
H73B H 0.6186 -0.1323 0.8831 0.036 Uiso 0.5 1 calc R U P H 1
C74 C 0.4870(12) -0.1903(6) 0.8221(4) 0.022(3) Uiso 0.5 1 d . . P H 1
H74A H 0.4958 -0.2189 0.7877 0.027 Uiso 0.5 1 calc R U P H 1
H74B H 0.4299 -0.1613 0.8176 0.027 Uiso 0.5 1 calc R U P H 1
C75 C 0.4149(15) -0.2262(6) 0.8518(6) 0.045(4) Uiso 0.5 1 d . . P H 1
H75A H 0.3269 -0.2471 0.8331 0.067 Uiso 0.5 1 calc R U P H 1
H75B H 0.4690 -0.2561 0.8556 0.067 Uiso 0.5 1 calc R U P H 1
H75C H 0.4030 -0.1983 0.8856 0.067 Uiso 0.5 1 calc R U P H 1
O8 O 0.8856(17) -0.0759(8) 0.8863(7) 0.045(5) Uiso 0.25 1 d D . P I 2
C81 C 0.852(2) -0.0145(8) 0.8953(7) 0.033(7) Uiso 0.25 1 d D . P I 2
H81A H 0.7939 -0.0030 0.9229 0.039 Uiso 0.25 1 calc R U P I 2
H81B H 0.9342 0.0163 0.9040 0.039 Uiso 0.25 1 calc R U P I 2
C82 C 0.783(2) -0.0211(9) 0.8478(7) 0.024(6) Uiso 0.25 1 d D . P I 2
H82A H 0.8405 -0.0004 0.8295 0.029 Uiso 0.25 1 calc R U P I 2
H82B H 0.6999 -0.0030 0.8529 0.029 Uiso 0.25 1 calc R U P I 2
C83 C 0.751(4) -0.0855(11) 0.8185(9) 0.094(15) Uiso 0.25 1 d D . P I 2
H83A H 0.8130 -0.0985 0.7925 0.113 Uiso 0.25 1 calc R U P I 2
H83B H 0.6572 -0.0970 0.8017 0.113 Uiso 0.25 1 calc R U P I 2
C84 C 0.770(3) -0.1109(10) 0.8597(11) 0.071(11) Uiso 0.25 1 d D . P I 2
H84A H 0.6953 -0.1064 0.8809 0.085 Uiso 0.25 1 calc R U P I 2
H84B H 0.7805 -0.1541 0.8456 0.085 Uiso 0.25 1 calc R U P I 2
O9 O 0.508(2) -0.2396(9) 0.8670(8) 0.063(7) Uiso 0.25 1 d D . P J 3
C91 C 0.493(3) -0.2225(14) 0.8199(9) 0.057(10) Uiso 0.25 1 d D . P J 3
H91A H 0.5623 -0.1878 0.8222 0.068 Uiso 0.25 1 calc R U P J 3
H91B H 0.4986 -0.2571 0.7885 0.068 Uiso 0.25 1 calc R U P J 3
C92 C 0.364(2) -0.2067(12) 0.8212(8) 0.044(8) Uiso 0.25 1 d D . P J 3
H92A H 0.2934 -0.2427 0.8124 0.053 Uiso 0.25 1 calc R U P J 3
H92B H 0.3475 -0.1843 0.7980 0.053 Uiso 0.25 1 calc R U P J 3
C93 C 0.371(3) -0.1683(12) 0.8741(9) 0.073(11) Uiso 0.25 1 d D . P J 3
H93A H 0.2821 -0.1594 0.8841 0.088 Uiso 0.25 1 calc R U P J 3
H93B H 0.4347 -0.1300 0.8824 0.088 Uiso 0.25 1 calc R U P J 3
C94 C 0.423(3) -0.2097(14) 0.8965(9) 0.077(12) Uiso 0.25 1 d D . P J 3
H94A H 0.4693 -0.1865 0.9312 0.092 Uiso 0.25 1 calc R U P J 3
H94B H 0.3471 -0.2389 0.8993 0.092 Uiso 0.25 1 calc R U P J 3

loop_
_atom_site_aniso_label
_atom_site_aniso_U_11
_atom_site_aniso_U_22
_atom_site_aniso_U_33
_atom_site_aniso_U_23
_atom_site_aniso_U_13
_atom_site_aniso_U_12
W1A 0.01864(17) 0.02155(15) 0.01986(16) 0.00532(12) -0.00127(12) -0.00100(13)
O1A 0.025(3) 0.032(3) 0.017(2) 0.012(2) -0.0030(19) -0.002(2)
O2A 0.015(3) 0.019(2) 0.023(2) 0.0049(19) -0.0010(19) 0.0021(19)
O3A 0.028(3) 0.039(3) 0.026(3) 0.012(2) -0.005(2) -0.011(2)
O4A 0.025(3) 0.019(2) 0.037(3) 0.009(2) 0.004(2) 0.001(2)
N1A 0.016(3) 0.023(3) 0.024(3) 0.011(2) -0.002(2) 0.001(2)
C1A 0.017(4) 0.025(4) 0.030(4) 0.013(3) 0.003(3) 0.002(3)
C2A 0.020(4) 0.016(3) 0.019(3) 0.002(3) -0.002(3) -0.010(3)
C3A 0.031(5) 0.022(4) 0.028(4) 0.008(3) -0.001(3) -0.006(3)
C4A 0.030(5) 0.030(4) 0.029(4) 0.000(3) 0.002(3) 0.003(3)
C5A 0.051(5) 0.036(4) 0.021(4) 0.004(3) 0.007(4) 0.003(4)
C6A 0.036(5) 0.026(4) 0.018(4) 0.008(3) 0.001(3) -0.005(3)
C7A 0.012(4) 0.027(4) 0.023(4) 0.005(3) -0.006(3) -0.006(3)
C8A 0.027(4) 0.023(4) 0.031(4) 0.010(3) 0.007(3) -0.009(3)
C9A 0.027(4) 0.017(4) 0.030(4) 0.010(3) 0.004(3) 0.003(3)
C10A 0.027(4) 0.036(4) 0.033(4) 0.021(4) 0.011(3) 0.008(3)
C11A 0.041(5) 0.035(4) 0.040(5) 0.022(4) 0.009(4) 0.009(4)
C12A 0.075(7) 0.024(4) 0.052(5) 0.019(4) 0.008(5) -0.001(4)
C13A 0.038(5) 0.024(4) 0.047(5) 0.004(4) -0.002(4) -0.005(4)
C14A 0.017(4) 0.026(4) 0.025(4) 0.014(3) 0.000(3) -0.003(3)
C15A 0.018(4) 0.023(4) 0.023(4) 0.009(3) 0.003(3) 0.003(3)
C16A 0.018(4) 0.035(4) 0.025(4) 0.013(3) 0.009(3) 0.006(3)
C17A 0.019(4) 0.039(4) 0.037(4) 0.025(4) 0.010(3) 0.010(3)
C18A 0.016(4) 0.052(5) 0.035(4) 0.024(4) -0.001(3) 0.001(4)
C19A 0.025(4) 0.027(4) 0.027(4) 0.009(3) 0.002(3) -0.006(3)
C20A 0.024(4) 0.023(4) 0.024(4) 0.005(3) 0.003(3) 0.006(3)
C21A 0.023(4) 0.044(5) 0.028(4) 0.016(4) 0.001(3) 0.002(4)
C22A 0.035(5) 0.049(5) 0.022(4) 0.009(3) 0.004(3) 0.007(4)
C23A 0.031(5) 0.048(5) 0.035(4) 0.015(4) 0.002(3) 0.009(4)
C24A 0.041(5) 0.067(6) 0.034(5) 0.023(4) 0.011(4) 0.006(4)
C25A 0.024(5) 0.049(5) 0.040(5) 0.024(4) -0.002(4) 0.002(4)
C26A 0.025(5) 0.066(6) 0.051(5) 0.023(4) -0.007(4) -0.004(4)
C27A 0.045(5) 0.047(5) 0.031(4) 0.022(4) -0.005(4) -0.001(4)
C28A 0.051(6) 0.061(6) 0.062(6) 0.044(5) 0.002(4) 0.006(5)
C29A 0.020(4) 0.023(4) 0.026(4) 0.008(3) 0.002(3) 0.004(3)
C30A 0.054(6) 0.041(5) 0.050(5) 0.011(4) 0.006(4) 0.014(4)
C31A 0.066(6) 0.039(5) 0.028(4) 0.006(4) 0.013(4) 0.018(4)
C32A 0.029(4) 0.024(4) 0.036(4) 0.003(3) 0.000(3) 0.001(3)
C33A 0.009(4) 0.022(4) 0.029(4) 0.003(3) -0.008(3) -0.005(3)
C34A 0.035(5) 0.063(6) 0.048(5) -0.018(4) -0.012(4) 0.016(4)
C35A 0.040(6) 0.059(6) 0.047(5) -0.027(4) -0.007(4) 0.008(5)
C36A 0.043(6) 0.041(5) 0.035(5) -0.005(4) -0.013(4) 0.008(4)
C37A 0.024(5) 0.066(6) 0.067(6) 0.002(5) -0.010(4) 0.006(4)
C38A 0.043(6) 0.036(5) 0.041(5) -0.012(4) -0.009(4) 0.007(4)
C39A 0.031(5) 0.033(4) 0.043(5) 0.022(4) 0.011(4) 0.007(4)
C40A 0.024(4) 0.046(5) 0.039(4) 0.026(4) 0.009(3) 0.005(4)
C41A 0.024(4) 0.056(5) 0.027(4) 0.010(4) 0.007(3) 0.014(4)
C42A 0.025(4) 0.019(4) 0.031(4) 0.005(3) -0.002(3) 0.005(3)
W1B 0.02306(18) 0.01493(15) 0.02781(17) 0.00223(12) -0.00083(13) 0.00170(13)
O1B 0.033(3) 0.012(2) 0.025(3) 0.0059(19) 0.003(2) 0.004(2)
O2B 0.029(3) 0.025(2) 0.020(2) 0.006(2) -0.002(2) -0.004(2)
O3B 0.027(3) 0.026(3) 0.035(3) 0.012(2) 0.012(2) 0.007(2)
O4B 0.022(3) 0.034(3) 0.026(3) 0.005(2) 0.002(2) 0.001(2)
N1B 0.031(4) 0.022(3) 0.042(4) 0.003(3) -0.010(3) 0.001(3)
C1B 0.022(4) 0.033(4) 0.023(4) 0.015(3) 0.008(3) 0.002(3)
C2B 0.031(4) 0.018(4) 0.028(4) 0.010(3) 0.012(3) 0.010(3)
C3B 0.022(4) 0.018(3) 0.028(4) 0.003(3) 0.012(3) 0.004(3)
C4B 0.037(5) 0.026(4) 0.026(4) 0.004(3) 0.003(3) 0.001(4)
C5B 0.040(5) 0.029(4) 0.035(4) 0.015(4) 0.007(4) -0.006(4)
C6B 0.038(5) 0.018(4) 0.034(4) 0.013(3) 0.010(4) 0.001(3)
C7B 0.022(4) 0.023(4) 0.030(4) 0.012(3) 0.010(3) 0.008(3)
C8B 0.019(4) 0.024(4) 0.019(4) 0.007(3) 0.001(3) -0.005(3)
C9B 0.026(4) 0.025(4) 0.029(4) 0.013(3) 0.004(3) -0.002(3)
C10B 0.025(4) 0.029(4) 0.033(4) 0.016(3) 0.003(3) -0.001(3)
C11B 0.032(5) 0.044(5) 0.042(5) 0.027(4) 0.001(4) 0.000(4)
C12B 0.039(5) 0.050(5) 0.025(4) 0.009(4) 0.000(4) -0.006(4)
C13B 0.027(4) 0.023(4) 0.033(4) 0.006(3) 0.005(3) 0.004(3)
C14B 0.023(4) 0.023(4) 0.023(4) 0.011(3) 0.004(3) 0.001(3)
C15B 0.015(4) 0.026(4) 0.032(4) 0.013(3) 0.002(3) 0.003(3)
C16B 0.022(4) 0.026(4) 0.031(4) 0.006(3) 0.005(3) 0.000(3)
C17B 0.012(4) 0.045(5) 0.032(4) 0.018(4) -0.002(3) -0.001(3)
C18B 0.030(5) 0.037(4) 0.043(5) 0.028(4) 0.008(4) 0.006(4)
C19B 0.030(4) 0.030(4) 0.032(4) 0.018(3) 0.009(3) 0.009(3)
C20B 0.048(5) 0.017(4) 0.029(4) 0.010(3) 0.000(4) 0.002(3)
C21B 0.032(5) 0.026(4) 0.042(5) 0.011(3) 0.003(4) -0.003(4)
C22B 0.029(5) 0.036(5) 0.059(5) 0.008(4) -0.002(4) -0.006(4)
C23B 0.036(5) 0.023(4) 0.096(7) 0.016(4) 0.008(5) -0.011(4)
C24B 0.050(6) 0.041(5) 0.059(6) 0.024(4) 0.009(4) -0.008(4)
C25B 0.040(5) 0.036(4) 0.044(5) 0.028(4) 0.000(4) 0.003(4)
C26B 0.055(6) 0.056(6) 0.080(7) 0.044(5) 0.006(5) 0.015(5)
C27B 0.035(5) 0.035(4) 0.058(5) 0.022(4) 0.003(4) 0.014(4)
C28B 0.045(5) 0.030(4) 0.072(6) 0.027(4) 0.010(4) 0.007(4)
C29B 0.031(5) 0.041(5) 0.024(4) 0.002(3) -0.002(3) -0.005(4)
C30B 0.038(5) 0.053(5) 0.025(4) -0.006(4) -0.003(3) 0.016(4)
C31B 0.041(5) 0.033(4) 0.036(4) -0.002(3) -0.014(4) 0.007(4)
C32B 0.047(5) 0.051(5) 0.024(4) 0.006(4) -0.005(4) 0.007(4)
C33B 0.051(5) 0.020(4) 0.030(4) 0.008(3) -0.003(4) 0.014(4)
C36B 0.133(9) 0.031(5) 0.056(6) 0.002(4) 0.027(6) 0.044(6)
C39B 0.020(4) 0.036(4) 0.043(5) 0.009(4) -0.015(4) -0.005(4)
C40B 0.039(5) 0.035(5) 0.067(6) 0.020(4) -0.008(4) -0.002(4)
C41B 0.011(5) 0.16(1) 0.054(6) 0.061(6) -0.003(4) -0.008(5)
C42B 0.039(5) 0.087(7) 0.036(5) 0.030(5) -0.001(4) -0.008(5)
W1C 0.02015(18) 0.02129(16) 0.02546(17) 0.00057(13) 0.00271(13) -0.00061(13)
O1C 0.020(3) 0.026(3) 0.027(3) 0.003(2) -0.002(2) 0.003(2)
O2C 0.022(3) 0.038(3) 0.025(3) -0.001(2) 0.006(2) -0.004(2)
O3C 0.022(3) 0.034(3) 0.041(3) 0.008(2) 0.007(2) 0.007(2)
O4C 0.020(3) 0.033(3) 0.029(3) 0.014(2) -0.005(2) -0.008(2)
N1C 0.024(3) 0.025(3) 0.029(3) 0.009(3) 0.006(3) 0.001(3)
C1C 0.018(4) 0.034(4) 0.037(4) 0.015(3) 0.009(3) 0.001(3)
C2C 0.021(4) 0.025(4) 0.035(4) -0.002(3) 0.012(3) 0.005(3)
C3C 0.023(4) 0.019(4) 0.041(5) -0.008(3) 0.010(3) 0.002(3)
C4C 0.036(5) 0.024(4) 0.045(5) -0.016(4) 0.009(4) -0.004(4)
C5C 0.031(5) 0.041(5) 0.041(5) -0.014(4) 0.008(4) -0.003(4)
C6C 0.041(5) 0.057(5) 0.022(4) -0.012(4) 0.002(4) 0.005(4)
C7C 0.023(4) 0.033(4) 0.034(4) -0.005(3) 0.012(3) 0.003(3)
C8C 0.013(4) 0.016(4) 0.049(5) 0.007(3) 0.003(3) -0.003(3)
C9C 0.015(4) 0.013(3) 0.047(5) 0.001(3) -0.007(3) 0.000(3)
C10C 0.016(4) 0.017(4) 0.037(4) 0.005(3) -0.008(3) -0.005(3)
C11C 0.025(4) 0.027(4) 0.051(5) 0.008(4) -0.003(4) 0.001(3)
C12C 0.030(5) 0.023(4) 0.064(6) 0.010(4) 0.000(4) 0.002(3)
C13C 0.017(4) 0.018(4) 0.063(6) 0.001(4) 0.013(4) 0.002(3)
C14C 0.023(4) 0.051(5) 0.026(4) 0.011(4) -0.005(3) -0.007(4)
C15C 0.020(4) 0.045(5) 0.019(4) 0.001(3) -0.003(3) -0.010(4)
C16C 0.025(5) 0.059(5) 0.032(4) 0.016(4) -0.002(3) -0.007(4)
C17C 0.026(5) 0.076(6) 0.035(5) 0.020(4) 0.007(4) -0.004(4)
C18C 0.030(5) 0.088(7) 0.031(5) 0.013(5) 0.017(4) 0.010(5)
C19C 0.032(5) 0.071(6) 0.027(4) 0.005(4) 0.005(4) 0.006(4)
C20C 0.023(4) 0.018(3) 0.030(4) -0.012(3) 0.010(3) 0.001(3)
C21C 0.024(4) 0.029(4) 0.041(5) -0.001(3) -0.006(3) 0.006(3)
C22C 0.029(5) 0.029(4) 0.048(5) -0.006(4) -0.010(4) 0.012(4)
C23C 0.064(6) 0.034(5) 0.069(6) -0.015(4) -0.031(5) 0.021(4)
C24C 0.025(5) 0.070(6) 0.074(6) -0.024(5) -0.001(4) -0.008(4)
C25C 0.034(5) 0.022(4) 0.026(4) 0.009(3) 0.005(3) 0.003(3)
C26C 0.040(5) 0.037(4) 0.043(5) 0.013(4) -0.001(4) 0.009(4)
C27C 0.050(5) 0.019(4) 0.028(4) 0.000(3) 0.003(3) 0.005(3)
C28C 0.045(5) 0.030(4) 0.028(4) 0.012(3) 0.007(3) 0.014(4)
C29C 0.039(5) 0.045(5) 0.028(4) 0.011(4) 0.002(4) -0.015(4)
C30C 0.065(6) 0.064(6) 0.053(6) 0.025(5) 0.011(5) -0.020(5)
C31C 0.057(6) 0.047(5) 0.061(6) 0.022(4) 0.004(5) -0.012(4)
C32C 0.059(6) 0.051(5) 0.044(5) 0.018(4) -0.001(4) -0.028(4)
C33C 0.029(4) 0.020(4) 0.024(4) 0.003(3) 0.005(3) 0.006(3)
C34C 0.056(6) 0.023(4) 0.056(5) 0.009(4) 0.031(4) 0.005(4)
C35C 0.074(7) 0.037(5) 0.069(6) 0.023(4) 0.051(5) 0.024(5)
C36C 0.078(7) 0.028(5) 0.038(5) -0.001(4) 0.013(5) 0.023(5)
C37C 0.045(5) 0.020(4) 0.041(5) 0.001(3) -0.011(4) 0.008(4)
C38C 0.030(4) 0.017(4) 0.038(4) 0.007(3) -0.003(3) -0.008(3)
C39C 0.017(4) 0.046(5) 0.044(5) 0.011(4) 0.005(4) -0.009(4)
C40C 0.034(6) 0.134(9) 0.040(5) 0.028(6) -0.014(4) -0.027(6)
O5 0.136(8) 0.105(6) 0.089(6) 0.043(5) 0.036(5) 0.016(5)
C51 0.106(9) 0.042(6) 0.074(7) -0.003(5) 0.049(7) -0.014(6)
C52 0.080(7) 0.038(5) 0.067(6) 0.003(5) 0.034(5) 0.001(5)
C53 0.087(8) 0.049(6) 0.046(5) 0.015(5) 0.024(5) 0.001(5)
C54 0.152(12) 0.058(7) 0.079(8) 0.031(6) 0.038(8) 0.028(7)

loop_
_atom_type_symbol
_atom_type_description
_atom_type_scat_dispersion_real
_atom_type_scat_dispersion_imag
_atom_type_scat_source
C C 0.0033 0.0016 'International Tables Vol C Tables 4.2.6.8 and 6.1.1.4'
H H 0.0000 0.0000 'International Tables Vol C Tables 4.2.6.8 and 6.1.1.4'
N N 0.0061 0.0033 'International Tables Vol C Tables 4.2.6.8 and 6.1.1.4'
O O 0.0106 0.0060 'International Tables Vol C Tables 4.2.6.8 and 6.1.1.4'
W W -0.8490 6.8722 'International Tables Vol C Tables 4.2.6.8 and 6.1.1.4'

loop_
_geom_angle_atom_site_label_1
_geom_angle_atom_site_label_2
_geom_angle_atom_site_label_3
_geom_angle
_geom_angle_site_symmetry_1
_geom_angle_site_symmetry_3
_geom_angle_publ_flag
N1A W1A O1A 99.86(19) . . ?
N1A W1A C20A 104.2(2) . . ?
O1A W1A C20A 99.4(2) . . ?
N1A W1A O2A 100.00(19) . . ?
O1A W1A O2A 149.77(15) . . ?
C20A W1A O2A 97.5(2) . . ?
N1A W1A O4A 102.58(19) . . ?
O1A W1A O4A 76.55(16) . . ?
C20A W1A O4A 153.3(2) . . ?
O2A W1A O4A 77.04(16) . . ?
N1A W1A C2A 169.8(2) . . ?
O1A W1A C2A 83.10(18) . . ?
C20A W1A C2A 65.7(2) . . ?
O2A W1A C2A 81.36(18) . . ?
O4A W1A C2A 87.60(17) . . ?
C9A O1A W1A 133.9(4) . . ?
C15A O2A W1A 132.4(4) . . ?
C39A O4A C42A 109.4(4) . . ?
C39A O4A W1A 122.4(4) . . ?
C42A O4A W1A 127.9(4) . . ?
C33A N1A W1A 166.3(5) . . ?
O3A C1A C20A 128.7(6) . . ?
O3A C1A C2A 115.0(5) . . ?
C20A C1A C2A 116.2(5) . . ?
C3A C2A C7A 120.5(6) . . ?
C3A C2A C1A 119.4(6) . . ?
C7A C2A C1A 118.5(6) . . ?
C3A C2A W1A 102.8(4) . . ?
C7A C2A W1A 104.0(4) . . ?
C1A C2A W1A 74.9(3) . . ?
C4A C3A C2A 118.3(6) . . ?
C4A C3A C8A 118.5(7) . . ?
C2A C3A C8A 123.2(6) . . ?
C5A C4A C3A 121.2(7) . . ?
C5A C4A H4AA 119.4 . . ?
C3A C4A H4AA 119.4 . . ?
C6A C5A C4A 120.2(6) . . ?
C6A C5A H5AA 119.9 . . ?
C4A C5A H5AA 119.9 . . ?
C5A C6A C7A 120.2(6) . . ?
C5A C6A H6AA 119.9 . . ?
C7A C6A H6AA 119.9 . . ?
C6A C7A C2A 119.6(6) . . ?
C6A C7A C14A 119.4(6) . . ?
C2A C7A C14A 121.0(6) . . ?
C9A C8A C13A 117.7(6) . . ?
C9A C8A C3A 120.3(6) . . ?
C13A C8A C3A 121.9(6) . . ?
O1A C9A C8A 117.6(6) . . ?
O1A C9A C10A 119.7(6) . . ?
C8A C9A C10A 122.5(6) . . ?
C11A C10A C9A 116.7(6) . . ?
C11A C10A C25A 121.3(6) . . ?
C9A C10A C25A 122.0(6) . . ?
C12A C11A C10A 122.1(7) . . ?
C12A C11A H11A 119.0 . . ?
C10A C11A H11A 119.0 . . ?
C13A C12A C11A 120.6(7) . . ?
C13A C12A H12A 119.7 . . ?
C11A C12A H12A 119.7 . . ?
C12A C13A C8A 120.5(7) . . ?
C12A C13A H13A 119.8 . . ?
C8A C13A H13A 119.8 . . ?
C19A C14A C15A 119.1(6) . . ?
C19A C14A C7A 122.2(6) . . ?
C15A C14A C7A 118.6(6) . . ?
O2A C15A C16A 120.0(5) . . ?
O2A C15A C14A 118.2(5) . . ?
C16A C15A C14A 121.7(6) . . ?
C17A C16A C15A 116.4(6) . . ?
C17A C16A C29A 121.2(6) . . ?
C15A C16A C29A 122.3(6) . . ?
C18A C17A C16A 122.6(6) . . ?
C18A C17A H17A 118.7 . . ?
C16A C17A H17A 118.7 . . ?
C17A C18A C19A 119.7(6) . . ?
C17A C18A H18A 120.1 . . ?
C19A C18A H18A 120.1 . . ?
C14A C19A C18A 120.3(6) . . ?
C14A C19A H19A 119.8 . . ?
C18A C19A H19A 119.8 . . ?
C1A C20A C21A 117.9(6) . . ?
C1A C20A W1A 103.1(4) . . ?
C21A C20A W1A 138.9(5) . . ?
C22A C21A C20A 112.3(5) . . ?
C22A C21A C24A 107.9(6) . . ?
C20A C21A C24A 109.9(6) . . ?
C22A C21A C23A 107.6(6) . . ?
C20A C21A C23A 109.3(5) . . ?
C24A C21A C23A 109.7(6) . . ?
C21A C22A H22A 109.5 . . ?
C21A C22A H22B 109.5 . . ?
H22A C22A H22B 109.5 . . ?
C21A C22A H22C 109.5 . . ?
H22A C22A H22C 109.5 . . ?
H22B C22A H22C 109.5 . . ?
C21A C23A H23A 109.5 . . ?
C21A C23A H23B 109.5 . . ?
H23A C23A H23B 109.5 . . ?
C21A C23A H23C 109.5 . . ?
H23A C23A H23C 109.5 . . ?
H23B C23A H23C 109.5 . . ?
C21A C24A H24A 109.5 . . ?
C21A C24A H24B 109.5 . . ?
H24A C24A H24B 109.5 . . ?
C21A C24A H24C 109.5 . . ?
H24A C24A H24C 109.5 . . ?
H24B C24A H24C 109.5 . . ?
C28A C25A C26A 107.2(6) . . ?
C28A C25A C27A 107.7(6) . . ?
C26A C25A C27A 110.6(6) . . ?
C28A C25A C10A 112.2(6) . . ?
C26A C25A C10A 110.1(6) . . ?
C27A C25A C10A 109.0(6) . . ?
C25A C26A H26A 109.5 . . ?
C25A C26A H26B 109.5 . . ?
H26A C26A H26B 109.5 . . ?
C25A C26A H26C 109.5 . . ?
H26A C26A H26C 109.5 . . ?
H26B C26A H26C 109.5 . . ?
C25A C27A H27A 109.5 . . ?
C25A C27A H27B 109.5 . . ?
H27A C27A H27B 109.5 . . ?
C25A C27A H27C 109.5 . . ?
H27A C27A H27C 109.5 . . ?
H27B C27A H27C 109.5 . . ?
C25A C28A H28A 109.5 . . ?
C25A C28A H28B 109.5 . . ?
H28A C28A H28B 109.5 . . ?
C25A C28A H28C 109.5 . . ?
H28A C28A H28C 109.5 . . ?
H28B C28A H28C 109.5 . . ?
C32A C29A C30A 108.0(6) . . ?
C32A C29A C31A 109.4(5) . . ?
C30A C29A C31A 108.1(5) . . ?
C32A C29A C16A 108.1(5) . . ?
C30A C29A C16A 111.8(5) . . ?
C31A C29A C16A 111.4(5) . . ?
C29A C30A H30A 109.5 . . ?
C29A C30A H30B 109.5 . . ?
H30A C30A H30B 109.5 . . ?
C29A C30A H30C 109.5 . . ?
H30A C30A H30C 109.5 . . ?
H30B C30A H30C 109.5 . . ?
C29A C31A H31A 109.5 . . ?
C29A C31A H31B 109.5 . . ?
H31A C31A H31B 109.5 . . ?
C29A C31A H31C 109.5 . . ?
H31A C31A H31C 109.5 . . ?
H31B C31A H31C 109.5 . . ?
C29A C32A H32A 109.5 . . ?
C29A C32A H32B 109.5 . . ?
H32A C32A H32B 109.5 . . ?
C29A C32A H32C 109.5 . . ?
H32A C32A H32C 109.5 . . ?
H32B C32A H32C 109.5 . . ?
C38A C33A C34A 118.0(6) . . ?
C38A C33A N1A 118.2(6) . . ?
C34A C33A N1A 123.8(6) . . ?
C33A C34A C35A 121.0(7) . . ?
C33A C34A H34A 119.5 . . ?
C35A C34A H34A 119.5 . . ?
C36A C35A C34A 120.6(7) . . ?
C36A C35A H35A 119.7 . . ?
C34A C35A H35A 119.7 . . ?
C35A C36A C37A 119.9(7) . . ?
C35A C36A H36A 120.1 . . ?
C37A C36A H36A 120.1 . . ?
C36A C37A C38A 119.2(7) . . ?
C36A C37A H37A 120.4 . . ?
C38A C37A H37A 120.4 . . ?
C33A C38A C37A 121.3(7) . . ?
C33A C38A H38A 119.4 . . ?
C37A C38A H38A 119.4 . . ?
O4A C39A C40A 105.4(5) . . ?
O4A C39A H39A 110.7 . . ?
C40A C39A H39A 110.7 . . ?
O4A C39A H39B 110.7 . . ?
C40A C39A H39B 110.7 . . ?
H39A C39A H39B 108.8 . . ?
C39A C40A C41A 102.5(5) . . ?
C39A C40A H40A 111.3 . . ?
C41A C40A H40A 111.3 . . ?
C39A C40A H40B 111.3 . . ?
C41A C40A H40B 111.3 . . ?
H40A C40A H40B 109.2 . . ?
C42A C41A C40A 102.5(5) . . ?
C42A C41A H41A 111.3 . . ?
C40A C41A H41A 111.3 . . ?
C42A C41A H41B 111.3 . . ?
C40A C41A H41B 111.3 . . ?
H41A C41A H41B 109.2 . . ?
O4A C42A C41A 104.2(5) . . ?
O4A C42A H42A 110.9 . . ?
C41A C42A H42A 110.9 . . ?
O4A C42A H42B 110.9 . . ?
C41A C42A H42B 110.9 . . ?
H42A C42A H42B 108.9 . . ?
N1B W1B C20B 102.5(3) . . ?
N1B W1B O1B 100.0(2) . . ?
C20B W1B O1B 96.6(2) . . ?
N1B W1B O2B 100.7(2) . . ?
C20B W1B O2B 98.9(2) . . ?
O1B W1B O2B 150.65(15) . . ?
N1B W1B O4B 104.0(2) . . ?
C20B W1B O4B 153.5(2) . . ?
O1B W1B O4B 77.17(16) . . ?
O2B W1B O4B 77.83(16) . . ?
N1B W1B C2B 167.8(2) . . ?
C20B W1B C2B 65.4(2) . . ?
O1B W1B C2B 82.33(18) . . ?
O2B W1B C2B 81.76(18) . . ?
O4B W1B C2B 88.18(17) . . ?
C9B O1B W1B 133.3(4) . . ?
C15B O2B W1B 134.3(4) . . ?
C42B O4B C39B 109.4(5) . . ?
C42B O4B W1B 123.1(4) . . ?
C39B O4B W1B 127.2(4) . . ?
C33B N1B W1B 169.7(5) . . ?
O3B C1B C20B 130.3(6) . . ?
O3B C1B C2B 113.8(5) . . ?
C20B C1B C2B 116.0(6) . . ?
C7B C2B C3B 119.6(6) . . ?
C7B C2B C1B 119.5(6) . . ?
C3B C2B C1B 119.7(6) . . ?
C7B C2B W1B 103.0(4) . . ?
C3B C2B W1B 102.3(4) . . ?
C1B C2B W1B 74.8(3) . . ?
C4B C3B C2B 119.2(6) . . ?
C4B C3B C8B 119.7(6) . . ?
C2B C3B C8B 121.0(5) . . ?
C5B C4B C3B 121.3(6) . . ?
C5B C4B H4BA 119.4 . . ?
C3B C4B H4BA 119.4 . . ?
C4B C5B C6B 120.0(6) . . ?
C4B C5B H5BA 120.0 . . ?
C6B C5B H5BA 120.0 . . ?
C5B C6B C7B 121.2(6) . . ?
C5B C6B H6BA 119.4 . . ?
C7B C6B H6BA 119.4 . . ?
C6B C7B C2B 118.6(6) . . ?
C6B C7B C14B 119.9(6) . . ?
C2B C7B C14B 121.5(6) . . ?
C13B C8B C9B 120.5(6) . . ?
C13B C8B C3B 120.9(6) . . ?
C9B C8B C3B 118.4(5) . . ?
O1B C9B C10B 121.2(6) . . ?
O1B C9B C8B 118.2(6) . . ?
C10B C9B C8B 120.5(6) . . ?
C11B C10B C9B 116.9(6) . . ?
C11B C10B C25B 122.3(6) . . ?
C9B C10B C25B 120.8(6) . . ?
C10B C11B C12B 123.0(7) . . ?
C10B C11B H11B 118.5 . . ?
C12B C11B H11B 118.5 . . ?
C13B C12B C11B 120.0(7) . . ?
C13B C12B H12B 120.0 . . ?
C11B C12B H12B 120.0 . . ?
C12B C13B C8B 119.0(6) . . ?
C12B C13B H13B 120.5 . . ?
C8B C13B H13B 120.5 . . ?
C19B C14B C15B 120.0(6) . . ?
C19B C14B C7B 121.6(6) . . ?
C15B C14B C7B 118.2(6) . . ?
O2B C15B C14B 119.6(6) . . ?
O2B C15B C16B 119.2(6) . . ?
C14B C15B C16B 121.0(6) . . ?
C17B C16B C15B 116.4(6) . . ?
C17B C16B C29B 120.9(6) . . ?
C15B C16B C29B 122.7(6) . . ?
C18B C17B C16B 122.7(6) . . ?
C18B C17B H17B 118.6 . . ?
C16B C17B H17B 118.6 . . ?
C19B C18B C17B 119.6(7) . . ?
C19B C18B H18B 120.2 . . ?
C17B C18B H18B 120.2 . . ?
C18B C19B C14B 120.2(6) . . ?
C18B C19B H19B 119.9 . . ?
C14B C19B H19B 119.9 . . ?
C1B C20B C21B 116.1(6) . . ?
C1B C20B W1B 103.7(5) . . ?
C21B C20B W1B 140.1(5) . . ?
C20B C21B C24B 109.8(5) . . ?
C20B C21B C22B 112.3(6) . . ?
C24B C21B C22B 109.1(6) . . ?
C20B C21B C23B 111.5(6) . . ?
C24B C21B C23B 107.5(6) . . ?
C22B C21B C23B 106.4(6) . . ?
C21B C22B H22D 109.5 . . ?
C21B C22B H22E 109.5 . . ?
H22D C22B H22E 109.5 . . ?
C21B C22B H22F 109.5 . . ?
H22D C22B H22F 109.5 . . ?
H22E C22B H22F 109.5 . . ?
C21B C23B H23D 109.5 . . ?
C21B C23B H23E 109.5 . . ?
H23D C23B H23E 109.5 . . ?
C21B C23B H23F 109.5 . . ?
H23D C23B H23F 109.5 . . ?
H23E C23B H23F 109.5 . . ?
C21B C24B H24D 109.5 . . ?
C21B C24B H24E 109.5 . . ?
H24D C24B H24E 109.5 . . ?
C21B C24B H24F 109.5 . . ?
H24D C24B H24F 109.5 . . ?
H24E C24B H24F 109.5 . . ?
C26B C25B C10B 111.6(6) . . ?
C26B C25B C27B 106.8(6) . . ?
C10B C25B C27B 111.1(6) . . ?
C26B C25B C28B 108.1(6) . . ?
C10B C25B C28B 109.2(6) . . ?
C27B C25B C28B 110.0(6) . . ?
C25B C26B H26D 109.5 . . ?
C25B C26B H26E 109.5 . . ?
H26D C26B H26E 109.5 . . ?
C25B C26B H26F 109.5 . . ?
H26D C26B H26F 109.5 . . ?
H26E C26B H26F 109.5 . . ?
C25B C27B H27D 109.5 . . ?
C25B C27B H27E 109.5 . . ?
H27D C27B H27E 109.5 . . ?
C25B C27B H27F 109.5 . . ?
H27D C27B H27F 109.5 . . ?
H27E C27B H27F 109.5 . . ?
C25B C28B H28D 109.5 . . ?
C25B C28B H28E 109.5 . . ?
H28D C28B H28E 109.5 . . ?
C25B C28B H28F 109.5 . . ?
H28D C28B H28F 109.5 . . ?
H28E C28B H28F 109.5 . . ?
C16B C29B C30B 110.6(5) . . ?
C16B C29B C31B 109.7(5) . . ?
C30B C29B C31B 109.2(6) . . ?
C16B C29B C32B 111.8(6) . . ?
C30B C29B C32B 108.4(5) . . ?
C31B C29B C32B 107.0(5) . . ?
C29B C30B H30D 109.5 . . ?
C29B C30B H30E 109.5 . . ?
H30D C30B H30E 109.5 . . ?
C29B C30B H30F 109.5 . . ?
H30D C30B H30F 109.5 . . ?
H30E C30B H30F 109.5 . . ?
C29B C31B H31D 109.5 . . ?
C29B C31B H31E 109.5 . . ?
H31D C31B H31E 109.5 . . ?
C29B C31B H31F 109.5 . . ?
H31D C31B H31F 109.5 . . ?
H31E C31B H31F 109.5 . . ?
C29B C32B H32D 109.5 . . ?
C29B C32B H32E 109.5 . . ?
H32D C32B H32E 109.5 . . ?
C29B C32B H32F 109.5 . . ?
H32D C32B H32F 109.5 . . ?
H32E C32B H32F 109.5 . . ?
C38Y C33B N1B 119.9(18) . . ?
C38B C33B N1B 122.7(7) . . ?
C38B C33B C34B 119.5(7) . . ?
N1B C33B C34B 117.7(6) . . ?
C38Y C33B C34Y 121(2) . . ?
N1B C33B C34Y 113.5(13) . . ?
C35B C34B C33B 119.5(9) . . ?
C35B C34B H34B 120.2 . . ?
C33B C34B H34B 120.2 . . ?
C34B C35B C36B 117.9(9) . . ?
C34B C35B H35B 121.1 . . ?
C36B C35B H35B 121.1 . . ?
C37B C36B C35B 121.5(8) . . ?
C37Y C36B C35Y 108.4(19) . . ?
C37B C36B H36B 119.2 . . ?
C35B C36B H36B 119.2 . . ?
C36B C37B C38B 121.2(8) . . ?
C36B C37B H37B 119.4 . . ?
C38B C37B H37B 119.4 . . ?
C33B C38B C37B 119.8(8) . . ?
C33B C38B H38B 120.1 . . ?
C37B C38B H38B 120.1 . . ?
C35Y C34Y C33B 110(3) . . ?
C35Y C34Y H34C 125.1 . . ?
C33B C34Y H34C 125.1 . . ?
C34Y C35Y C36B 118(3) . . ?
C34Y C35Y H35C 121.2 . . ?
C36B C35Y H35C 121.2 . . ?
C38Y C37Y C36B 117(3) . . ?
C38Y C37Y H37C 121.5 . . ?
C36B C37Y H37C 121.5 . . ?
C33B C38Y C37Y 124(3) . . ?
C33B C38Y H38C 117.8 . . ?
C37Y C38Y H38C 117.8 . . ?
O4B C39B C40B 104.2(6) . . ?
O4B C39B H39C 110.9 . . ?
C40B C39B H39C 110.9 . . ?
O4B C39B H39D 110.9 . . ?
C40B C39B H39D 110.9 . . ?
H39C C39B H39D 108.9 . . ?
C39B C40B C41B 103.3(6) . . ?
C39B C40B H40C 111.1 . . ?
C41B C40B H40C 111.1 . . ?
C39B C40B H40D 111.1 . . ?
C41B C40B H40D 111.1 . . ?
H40C C40B H40D 109.1 . . ?
C42B C41B C40B 102.2(6) . . ?
C42B C41B H41C 111.3 . . ?
C40B C41B H41C 111.3 . . ?
C42B C41B H41D 111.3 . . ?
C40B C41B H41D 111.3 . . ?
H41C C41B H41D 109.2 . . ?
O4B C42B C41B 105.5(6) . . ?
O4B C42B H42C 110.6 . . ?
C41B C42B H42C 110.6 . . ?
O4B C42B H42D 110.6 . . ?
C41B C42B H42D 110.6 . . ?
H42C C42B H42D 108.8 . . ?
N1C W1C C20C 103.9(2) . . ?
N1C W1C O2C 101.3(2) . . ?
C20C W1C O2C 97.1(2) . . ?
N1C W1C O1C 99.2(2) . . ?
C20C W1C O1C 96.6(2) . . ?
O2C W1C O1C 151.79(16) . . ?
N1C W1C O4C 103.1(2) . . ?
C20C W1C O4C 152.99(19) . . ?
O2C W1C O4C 78.55(16) . . ?
O1C W1C O4C 78.09(16) . . ?
N1C W1C C2C 169.8(2) . . ?
C20C W1C C2C 65.9(2) . . ?
O2C W1C C2C 80.5(2) . . ?
O1C W1C C2C 82.76(19) . . ?
O4C W1C C2C 87.10(18) . . ?
C9C O1C W1C 133.0(4) . . ?
C15C O2C W1C 138.0(5) . . ?
C42C O4C C39C 107.9(7) . . ?
C39C O4C C42Z 109.2(7) . . ?
C42C O4C W1C 124.1(6) . . ?
C39C O4C W1C 127.3(4) . . ?
C42Z O4C W1C 119.6(7) . . ?
C33C N1C W1C 171.4(5) . . ?
O3C C1C C20C 129.2(6) . . ?
O3C C1C C2C 115.4(6) . . ?
C20C C1C C2C 115.3(6) . . ?
C7C C2C C3C 120.5(6) . . ?
C7C C2C C1C 119.6(6) . . ?
C3C C2C C1C 117.5(6) . . ?
C7C C2C W1C 105.7(4) . . ?
C3C C2C W1C 103.5(4) . . ?
C1C C2C W1C 74.8(4) . . ?
C4C C3C C2C 119.0(7) . . ?
C4C C3C C8C 118.6(6) . . ?
C2C C3C C8C 122.4(6) . . ?
C5C C4C C3C 120.7(7) . . ?
C5C C4C H4CA 119.6 . . ?
C3C C4C H4CA 119.6 . . ?
C4C C5C C6C 120.8(7) . . ?
C4C C5C H5CA 119.6 . . ?
C6C C5C H5CA 119.6 . . ?
C5C C6C C7C 121.0(7) . . ?
C5C C6C H6CA 119.5 . . ?
C7C C6C H6CA 119.5 . . ?
C2C C7C C6C 117.8(7) . . ?
C2C C7C C14C 121.8(6) . . ?
C6C C7C C14C 120.4(7) . . ?
C13C C8C C9C 120.6(7) . . ?
C13C C8C C3C 119.9(6) . . ?
C9C C8C C3C 119.1(6) . . ?
O1C C9C C8C 118.4(6) . . ?
O1C C9C C10C 120.1(6) . . ?
C8C C9C C10C 121.4(6) . . ?
C11C C10C C9C 115.5(6) . . ?
C11C C10C C25C 122.1(6) . . ?
C9C C10C C25C 122.4(6) . . ?
C12C C11C C10C 123.9(7) . . ?
C12C C11C H11C 118.1 . . ?
C10C C11C H11C 118.1 . . ?
C11C C12C C13C 119.1(7) . . ?
C11C C12C H12C 120.4 . . ?
C13C C12C H12C 120.4 . . ?
C8C C13C C12C 119.5(6) . . ?
C8C C13C H13C 120.3 . . ?
C12C C13C H13C 120.3 . . ?
C19C C14C C15C 118.4(7) . . ?
C19C C14C C7C 120.9(7) . . ?
C15C C14C C7C 120.4(6) . . ?
O2C C15C C16C 120.9(6) . . ?
O2C C15C C14C 117.2(6) . . ?
C16C C15C C14C 121.8(7) . . ?
C15C C16C C17C 117.1(7) . . ?
C15C C16C C29C 122.1(6) . . ?
C17C C16C C29C 120.8(7) . . ?
C18C C17C C16C 122.3(7) . . ?
C18C C17C H17C 118.8 . . ?
C16C C17C H17C 118.8 . . ?
C19C C18C C17C 120.1(7) . . ?
C19C C18C H18C 120.0 . . ?
C17C C18C H18C 120.0 . . ?
C18C C19C C14C 120.3(7) . . ?
C18C C19C H19C 119.9 . . ?
C14C C19C H19C 119.9 . . ?
C1C C20C C21C 118.7(6) . . ?
C1C C20C W1C 103.8(4) . . ?
C21C C20C W1C 137.5(4) . . ?
C22C C21C C24C 108.1(6) . . ?
C22C C21C C23C 107.5(6) . . ?
C24C C21C C23C 110.0(6) . . ?
C22C C21C C20C 113.9(6) . . ?
C24C C21C C20C 109.2(6) . . ?
C23C C21C C20C 108.2(5) . . ?
C21C C22C H22G 109.5 . . ?
C21C C22C H22H 109.5 . . ?
H22G C22C H22H 109.5 . . ?
C21C C22C H22I 109.5 . . ?
H22G C22C H22I 109.5 . . ?
H22H C22C H22I 109.5 . . ?
C21C C23C H23G 109.5 . . ?
C21C C23C H23H 109.5 . . ?
H23G C23C H23H 109.5 . . ?
C21C C23C H23I 109.5 . . ?
H23G C23C H23I 109.5 . . ?
H23H C23C H23I 109.5 . . ?
C21C C24C H24G 109.5 . . ?
C21C C24C H24H 109.5 . . ?
H24G C24C H24H 109.5 . . ?
C21C C24C H24I 109.5 . . ?
H24G C24C H24I 109.5 . . ?
H24H C24C H24I 109.5 . . ?
C10C C25C C28C 110.2(5) . . ?
C10C C25C C27C 110.8(5) . . ?
C28C C25C C27C 109.6(5) . . ?
C10C C25C C26C 111.6(5) . . ?
C28C C25C C26C 106.8(5) . . ?
C27C C25C C26C 107.7(5) . . ?
C25C C26C H26G 109.5 . . ?
C25C C26C H26H 109.5 . . ?
H26G C26C H26H 109.5 . . ?
C25C C26C H26I 109.5 . . ?
H26G C26C H26I 109.5 . . ?
H26H C26C H26I 109.5 . . ?
C25C C27C H27G 109.5 . . ?
C25C C27C H27H 109.5 . . ?
H27G C27C H27H 109.5 . . ?
C25C C27C H27I 109.5 . . ?
H27G C27C H27I 109.5 . . ?
H27H C27C H27I 109.5 . . ?
C25C C28C H28G 109.5 . . ?
C25C C28C H28H 109.5 . . ?
H28G C28C H28H 109.5 . . ?
C25C C28C H28I 109.5 . . ?
H28G C28C H28I 109.5 . . ?
H28H C28C H28I 109.5 . . ?
C32C C29C C16C 109.0(6) . . ?
C32C C29C C31C 108.4(6) . . ?
C16C C29C C31C 111.6(6) . . ?
C32C C29C C30C 108.4(6) . . ?
C16C C29C C30C 112.0(6) . . ?
C31C C29C C30C 107.3(6) . . ?
C29C C30C H30G 109.5 . . ?
C29C C30C H30H 109.5 . . ?
H30G C30C H30H 109.5 . . ?
C29C C30C H30I 109.5 . . ?
H30G C30C H30I 109.5 . . ?
H30H C30C H30I 109.5 . . ?
C29C C31C H31G 109.5 . . ?
C29C C31C H31H 109.5 . . ?
H31G C31C H31H 109.5 . . ?
C29C C31C H31I 109.5 . . ?
H31G C31C H31I 109.5 . . ?
H31H C31C H31I 109.5 . . ?
C29C C32C H32G 109.5 . . ?
C29C C32C H32H 109.5 . . ?
H32G C32C H32H 109.5 . . ?
C29C C32C H32I 109.5 . . ?
H32G C32C H32I 109.5 . . ?
H32H C32C H32I 109.5 . . ?
C38C C33C C34C 119.5(6) . . ?
C38C C33C N1C 121.6(6) . . ?
C34C C33C N1C 118.9(6) . . ?
C35C C34C C33C 119.3(7) . . ?
C35C C34C H34D 120.3 . . ?
C33C C34C H34D 120.3 . . ?
C36C C35C C34C 121.8(7) . . ?
C36C C35C H35D 119.1 . . ?
C34C C35C H35D 119.1 . . ?
C37C C36C C35C 118.0(7) . . ?
C37C C36C H36B 121.0 . . ?
C35C C36C H36B 121.0 . . ?
C36C C37C C38C 122.1(7) . . ?
C36C C37C H37D 119.0 . . ?
C38C C37C H37D 119.0 . . ?
C33C C38C C37C 119.3(7) . . ?
C33C C38C H38D 120.4 . . ?
C37C C38C H38D 120.4 . . ?
O4C C39C C40C 104.4(6) . . ?
O4C C39C H39E 110.9 . . ?
C40C C39C H39E 110.9 . . ?
O4C C39C H39F 110.9 . . ?
C40C C39C H39F 110.9 . . ?
H39E C39C H39F 108.9 . . ?
C41C C40C C39C 108.2(13) . . ?
C39C C40C C41Z 103.6(8) . . ?
C41C C40C H40X 110.1 . . ?
C39C C40C H40X 110.1 . . ?
C41C C40C H40Y 110.1 . . ?
C39C C40C H40Y 110.1 . . ?
H40X C40C H40Y 108.4 . . ?
C39C C40C H40Z 111.0 . . ?
C41Z C40C H40Z 111.0 . . ?
C39C C40C H40W 111.0 . . ?
C41Z C40C H40W 111.0 . . ?
H40Z C40C H40W 109.0 . . ?
C40C C41C C42C 115.5(19) . . ?
C40C C41C H41E 108.4 . . ?
C42C C41C H41E 108.4 . . ?
C40C C41C H41F 108.4 . . ?
C42C C41C H41F 108.4 . . ?
H41E C41C H41F 107.5 . . ?
O4C C42C C41C 103.2(13) . . ?
O4C C42C H42E 111.1 . . ?
C41C C42C H42E 111.1 . . ?
O4C C42C H42F 111.1 . . ?
C41C C42C H42F 111.1 . . ?
H42E C42C H42F 109.1 . . ?
C42Z C41Z C40C 105.0(11) . . ?
C42Z C41Z H41G 110.7 . . ?
C40C C41Z H41G 110.7 . . ?
C42Z C41Z H41H 110.7 . . ?
C40C C41Z H41H 110.7 . . ?
H41G C41Z H41H 108.8 . . ?
C41Z C42Z O4C 103.6(11) . . ?
C41Z C42Z H42G 111.0 . . ?
O4C C42Z H42G 111.0 . . ?
C41Z C42Z H42H 111.0 . . ?
O4C C42Z H42H 111.0 . . ?
H42G C42Z H42H 109.0 . . ?
C54 O5 C51 107.4(7) . . ?
O5 C51 C52 104.3(6) . . ?
O5 C51 H51A 110.9 . . ?
C52 C51 H51A 110.9 . . ?
O5 C51 H51B 110.9 . . ?
C52 C51 H51B 110.9 . . ?
H51A C51 H51B 108.9 . . ?
C51 C52 C53 103.8(7) . . ?
C51 C52 H52A 111.0 . . ?
C53 C52 H52A 111.0 . . ?
C51 C52 H52B 111.0 . . ?
C53 C52 H52B 111.0 . . ?
H52A C52 H52B 109.0 . . ?
C54 C53 C52 105.7(7) . . ?
C54 C53 H53A 110.6 . . ?
C52 C53 H53A 110.6 . . ?
C54 C53 H53B 110.6 . . ?
C52 C53 H53B 110.6 . . ?
H53A C53 H53B 108.7 . . ?
O5 C54 C53 104.4(8) . . ?
O5 C54 H54A 110.9 . . ?
C53 C54 H54A 110.9 . . ?
O5 C54 H54B 110.9 . . ?
C53 C54 H54B 110.9 . . ?
H54A C54 H54B 108.9 . . ?
C64 O6 C61 99.3(11) . . ?
C62 C61 O6 105.1(12) . . ?
C62 C61 H61A 110.7 . . ?
O6 C61 H61A 110.7 . . ?
C62 C61 H61B 110.7 . . ?
O6 C61 H61B 110.7 . . ?
H61A C61 H61B 108.8 . . ?
C61 C62 C63 96.8(12) . . ?
C61 C62 H62A 112.4 . . ?
C63 C62 H62A 112.4 . . ?
C61 C62 H62B 112.4 . . ?
C63 C62 H62B 112.4 . . ?
H62A C62 H62B 110.0 . . ?
C64 C63 C62 88.9(11) . . ?
C64 C63 H63A 113.8 . . ?
C62 C63 H63A 113.8 . . ?
C64 C63 H63B 113.8 . . ?
C62 C63 H63B 113.8 . . ?
H63A C63 H63B 111.1 . . ?
O6 C64 C63 101.9(11) . . ?
O6 C64 H64A 111.4 . . ?
C63 C64 H64A 111.4 . . ?
O6 C64 H64B 111.4 . . ?
C63 C64 H64B 111.4 . . ?
H64A C64 H64B 109.2 . . ?
C64' O6' C61' 110.0(14) . . ?
C62' C61' O6' 102.9(13) . . ?
C62' C61' H61C 111.2 . . ?
O6' C61' H61C 111.2 . . ?
C62' C61' H61D 111.2 . . ?
O6' C61' H61D 111.2 . . ?
H61C C61' H61D 109.1 . . ?
C61' C62' C63' 110.7(15) . . ?
C61' C62' H62C 109.5 . . ?
C63' C62' H62C 109.5 . . ?
C61' C62' H62D 109.5 . . ?
C63' C62' H62D 109.5 . . ?
H62C C62' H62D 108.1 . . ?
C62' C63' C64' 102.6(14) . . ?
C62' C63' H63C 111.2 . . ?
C64' C63' H63C 111.2 . . ?
C62' C63' H63D 111.2 . . ?
C64' C63' H63D 111.2 . . ?
H63C C63' H63D 109.2 . . ?
O6' C64' C63' 101.6(15) . . ?
O6' C64' H64C 111.5 . . ?
C63' C64' H64C 111.5 . . ?
O6' C64' H64D 111.5 . . ?
C63' C64' H64D 111.5 . . ?
H64C C64' H64D 109.3 . . ?
C72 C71 H71A 109.5 . . ?
C72 C71 H71B 109.5 . . ?
H71A C71 H71B 109.5 . . ?
C72 C71 H71C 109.5 . . ?
H71A C71 H71C 109.5 . . ?
H71B C71 H71C 109.5 . . ?
C71 C72 C73 117.1(12) . . ?
C71 C72 H72A 108.0 . . ?
C73 C72 H72A 108.0 . . ?
C71 C72 H72B 108.0 . . ?
C73 C72 H72B 108.0 . . ?
H72A C72 H72B 107.3 . . ?
C74 C73 C72 116.6(11) . . ?
C74 C73 H73A 108.2 . . ?
C72 C73 H73A 108.2 . . ?
C74 C73 H73B 108.2 . . ?
C72 C73 H73B 108.2 . . ?
H73A C73 H73B 107.3 . . ?
C73 C74 C75 115.1(11) . . ?
C73 C74 H74A 108.5 . . ?
C75 C74 H74A 108.5 . . ?
C73 C74 H74B 108.5 . . ?
C75 C74 H74B 108.5 . . ?
H74A C74 H74B 107.5 . . ?
C74 C75 H75A 109.5 . . ?
C74 C75 H75B 109.5 . . ?
H75A C75 H75B 109.5 . . ?
C74 C75 H75C 109.5 . . ?
H75A C75 H75C 109.5 . . ?
H75B C75 H75C 109.5 . . ?
C84 O8 C81 100.9(15) . . ?
C82 C81 O8 102.6(13) . . ?
C82 C81 H81A 111.2 . . ?
O8 C81 H81A 111.2 . . ?
C82 C81 H81B 111.2 . . ?
O8 C81 H81B 111.2 . . ?
H81A C81 H81B 109.2 . . ?
C81 C82 C83 107.3(14) . . ?
C81 C82 H82A 110.3 . . ?
C83 C82 H82A 110.3 . . ?
C81 C82 H82B 110.3 . . ?
C83 C82 H82B 110.3 . . ?
H82A C82 H82B 108.5 . . ?
C82 C83 C84 100.6(15) . . ?
C82 C83 H83A 111.7 . . ?
C84 C83 H83A 111.7 . . ?
C82 C83 H83B 111.7 . . ?
C84 C83 H83B 111.7 . . ?
H83A C83 H83B 109.4 . . ?
O8 C84 C83 101.2(17) . . ?
O8 C84 H84A 111.5 . . ?
C83 C84 H84A 111.5 . . ?
O8 C84 H84B 111.5 . . ?
C83 C84 H84B 111.5 . . ?
H84A C84 H84B 109.4 . . ?
C94 O9 C91 103.7(14) . . ?
C92 C91 O9 101.6(15) . . ?
C92 C91 H91A 111.5 . . ?
O9 C91 H91A 111.5 . . ?
C92 C91 H91B 111.5 . . ?
O9 C91 H91B 111.5 . . ?
H91A C91 H91B 109.3 . . ?
C91 C92 C93 100.7(17) . . ?
C91 C92 H92A 111.6 . . ?
C93 C92 H92A 111.6 . . ?
C91 C92 H92B 111.6 . . ?
C93 C92 H92B 111.6 . . ?
H92A C92 H92B 109.4 . . ?
C92 C93 C94 97.3(16) . . ?
C92 C93 H93A 112.3 . . ?
C94 C93 H93A 112.3 . . ?
C92 C93 H93B 112.3 . . ?
C94 C93 H93B 112.3 . . ?
H93A C93 H93B 109.9 . . ?
O9 C94 C93 109.5(16) . . ?
O9 C94 H94A 109.8 . . ?
C93 C94 H94A 109.8 . . ?
O9 C94 H94B 109.8 . . ?
C93 C94 H94B 109.8 . . ?
H94A C94 H94B 108.2 . . ?

loop_
_geom_bond_atom_site_label_1
_geom_bond_atom_site_label_2
_geom_bond_distance
_geom_bond_site_symmetry_2
_geom_bond_publ_flag
W1A N1A 1.747(5) . ?
W1A O1A 1.936(4) . ?
W1A C20A 1.952(6) . ?
W1A O2A 1.962(4) . ?
W1A O4A 2.274(4) . ?
W1A C2A 2.632(5) . ?
O1A C9A 1.371(7) . ?
O2A C15A 1.358(7) . ?
O3A C1A 1.228(7) . ?
O4A C39A 1.448(7) . ?
O4A C42A 1.478(7) . ?
N1A C33A 1.385(7) . ?
C1A C20A 1.453(8) . ?
C1A C2A 1.550(8) . ?
C2A C3A 1.394(8) . ?
C2A C7A 1.406(8) . ?
C3A C4A 1.393(8) . ?
C3A C8A 1.477(9) . ?
C4A C5A 1.385(9) . ?
C4A H4AA 0.9500 . ?
C5A C6A 1.373(9) . ?
C5A H5AA 0.9500 . ?
C6A C7A 1.384(8) . ?
C6A H6AA 0.9500 . ?
C7A C14A 1.475(8) . ?
C8A C9A 1.411(8) . ?
C8A C13A 1.419(8) . ?
C9A C10A 1.412(8) . ?
C10A C11A 1.405(8) . ?
C10A C25A 1.547(9) . ?
C11A C12A 1.383(9) . ?
C11A H11A 0.9500 . ?
C12A C13A 1.380(9) . ?
C12A H12A 0.9500 . ?
C13A H13A 0.9500 . ?
C14A C19A 1.380(8) . ?
C14A C15A 1.418(8) . ?
C15A C16A 1.401(8) . ?
C16A C17A 1.397(8) . ?
C16A C29A 1.547(8) . ?
C17A C18A 1.385(8) . ?
C17A H17A 0.9500 . ?
C18A C19A 1.386(9) . ?
C18A H18A 0.9500 . ?
C19A H19A 0.9500 . ?
C20A C21A 1.520(8) . ?
C21A C22A 1.519(8) . ?
C21A C24A 1.529(9) . ?
C21A C23A 1.546(9) . ?
C22A H22A 0.9800 . ?
C22A H22B 0.9800 . ?
C22A H22C 0.9800 . ?
C23A H23A 0.9800 . ?
C23A H23B 0.9800 . ?
C23A H23C 0.9800 . ?
C24A H24A 0.9800 . ?
C24A H24B 0.9800 . ?
C24A H24C 0.9800 . ?
C25A C28A 1.536(9) . ?
C25A C26A 1.545(9) . ?
C25A C27A 1.546(9) . ?
C26A H26A 0.9800 . ?
C26A H26B 0.9800 . ?
C26A H26C 0.9800 . ?
C27A H27A 0.9800 . ?
C27A H27B 0.9800 . ?
C27A H27C 0.9800 . ?
C28A H28A 0.9800 . ?
C28A H28B 0.9800 . ?
C28A H28C 0.9800 . ?
C29A C32A 1.511(8) . ?
C29A C30A 1.514(8) . ?
C29A C31A 1.524(8) . ?
C30A H30A 0.9800 . ?
C30A H30B 0.9800 . ?
C30A H30C 0.9800 . ?
C31A H31A 0.9800 . ?
C31A H31B 0.9800 . ?
C31A H31C 0.9800 . ?
C32A H32A 0.9800 . ?
C32A H32B 0.9800 . ?
C32A H32C 0.9800 . ?
C33A C38A 1.353(8) . ?
C33A C34A 1.366(8) . ?
C34A C35A 1.386(9) . ?
C34A H34A 0.9500 . ?
C35A C36A 1.328(9) . ?
C35A H35A 0.9500 . ?
C36A C37A 1.373(9) . ?
C36A H36A 0.9500 . ?
C37A C38A 1.391(9) . ?
C37A H37A 0.9500 . ?
C38A H38A 0.9500 . ?
C39A C40A 1.512(8) . ?
C39A H39A 0.9900 . ?
C39A H39B 0.9900 . ?
C40A C41A 1.513(8) . ?
C40A H40A 0.9900 . ?
C40A H40B 0.9900 . ?
C41A C42A 1.505(8) . ?
C41A H41A 0.9900 . ?
C41A H41B 0.9900 . ?
C42A H42A 0.9900 . ?
C42A H42B 0.9900 . ?
W1B N1B 1.726(5) . ?
W1B C20B 1.942(7) . ?
W1B O1B 1.962(4) . ?
W1B O2B 1.969(4) . ?
W1B O4B 2.281(4) . ?
W1B C2B 2.639(6) . ?
O1B C9B 1.351(7) . ?
O2B C15B 1.357(7) . ?
O3B C1B 1.236(7) . ?
O4B C42B 1.450(7) . ?
O4B C39B 1.460(7) . ?
N1B C33B 1.400(7) . ?
C1B C20B 1.453(8) . ?
C1B C2B 1.545(8) . ?
C2B C7B 1.418(8) . ?
C2B C3B 1.419(8) . ?
C3B C4B 1.389(8) . ?
C3B C8B 1.486(8) . ?
C4B C5B 1.373(8) . ?
C4B H4BA 0.9500 . ?
C5B C6B 1.387(8) . ?
C5B H5BA 0.9500 . ?
C6B C7B 1.398(8) . ?
C6B H6BA 0.9500 . ?
C7B C14B 1.488(8) . ?
C8B C13B 1.391(8) . ?
C8B C9B 1.418(8) . ?
C9B C10B 1.413(8) . ?
C10B C11B 1.379(8) . ?
C10B C25B 1.528(9) . ?
C11B C12B 1.396(9) . ?
C11B H11B 0.9500 . ?
C12B C13B 1.386(9) . ?
C12B H12B 0.9500 . ?
C13B H13B 0.9500 . ?
C14B C19B 1.396(8) . ?
C14B C15B 1.397(8) . ?
C15B C16B 1.414(8) . ?
C16B C17B 1.400(8) . ?
C16B C29B 1.520(8) . ?
C17B C18B 1.393(9) . ?
C17B H17B 0.9500 . ?
C18B C19B 1.366(8) . ?
C18B H18B 0.9500 . ?
C19B H19B 0.9500 . ?
C20B C21B 1.509(9) . ?
C21B C24B 1.536(9) . ?
C21B C22B 1.537(9) . ?
C21B C23B 1.543(9) . ?
C22B H22D 0.9800 . ?
C22B H22E 0.9800 . ?
C22B H22F 0.9800 . ?
C23B H23D 0.9800 . ?
C23B H23E 0.9800 . ?
C23B H23F 0.9800 . ?
C24B H24D 0.9800 . ?
C24B H24E 0.9800 . ?
C24B H24F 0.9800 . ?
C25B C26B 1.509(9) . ?
C25B C27B 1.537(9) . ?
C25B C28B 1.543(9) . ?
C26B H26D 0.9800 . ?
C26B H26E 0.9800 . ?
C26B H26F 0.9800 . ?
C27B H27D 0.9800 . ?
C27B H27E 0.9800 . ?
C27B H27F 0.9800 . ?
C28B H28D 0.9800 . ?
C28B H28E 0.9800 . ?
C28B H28F 0.9800 . ?
C29B C30B 1.540(8) . ?
C29B C31B 1.548(9) . ?
C29B C32B 1.552(8) . ?
C30B H30D 0.9800 . ?
C30B H30E 0.9800 . ?
C30B H30F 0.9800 . ?
C31B H31D 0.9800 . ?
C31B H31E 0.9800 . ?
C31B H31F 0.9800 . ?
C32B H32D 0.9800 . ?
C32B H32E 0.9800 . ?
C32B H32F 0.9800 . ?
C33B C38Y 1.21(3) . ?
C33B C38B 1.389(10) . ?
C33B C34B 1.413(10) . ?
C33B C34Y 1.63(4) . ?
C34B C35B 1.375(12) . ?
C34B H34B 0.9500 . ?
C35B C36B 1.477(12) . ?
C35B H35B 0.9500 . ?
C36B C37B 1.278(11) . ?
C36B C37Y 1.48(4) . ?
C36B C35Y 1.52(3) . ?
C36B H36B 0.9500 . ?
C37B C38B 1.407(11) . ?
C37B H37B 0.9500 . ?
C38B H38B 0.9500 . ?
C34Y C35Y 1.46(4) . ?
C34Y H34C 0.9500 . ?
C35Y H35C 0.9500 . ?
C37Y C38Y 1.38(4) . ?
C37Y H37C 0.9500 . ?
C38Y H38C 0.9500 . ?
C39B C40B 1.491(9) . ?
C39B H39C 0.9900 . ?
C39B H39D 0.9900 . ?
C40B C41B 1.502(9) . ?
C40B H40C 0.9900 . ?
C40B H40D 0.9900 . ?
C41B C42B 1.500(9) . ?
C41B H41C 0.9900 . ?
C41B H41D 0.9900 . ?
C42B H42C 0.9900 . ?
C42B H42D 0.9900 . ?
W1C N1C 1.737(5) . ?
W1C C20C 1.917(6) . ?
W1C O2C 1.954(4) . ?
W1C O1C 1.964(4) . ?
W1C O4C 2.277(4) . ?
W1C C2C 2.611(6) . ?
O1C C9C 1.369(7) . ?
O2C C15C 1.357(7) . ?
O3C C1C 1.229(7) . ?
O4C C42C 1.413(14) . ?
O4C C39C 1.448(7) . ?
O4C C42Z 1.565(17) . ?
N1C C33C 1.409(7) . ?
C1C C20C 1.449(8) . ?
C1C C2C 1.547(9) . ?
C2C C7C 1.403(9) . ?
C2C C3C 1.410(9) . ?
C3C C4C 1.392(8) . ?
C3C C8C 1.501(9) . ?
C4C C5C 1.369(9) . ?
C4C H4CA 0.9500 . ?
C5C C6C 1.369(9) . ?
C5C H5CA 0.9500 . ?
C6C C7C 1.416(8) . ?
C6C H6CA 0.9500 . ?
C7C C14C 1.465(9) . ?
C8C C13C 1.379(9) . ?
C8C C9C 1.389(8) . ?
C9C C10C 1.426(9) . ?
C10C C11C 1.386(8) . ?
C10C C25C 1.514(8) . ?
C11C C12C 1.381(9) . ?
C11C H11C 0.9500 . ?
C12C C13C 1.396(9) . ?
C12C H12C 0.9500 . ?
C13C H13C 0.9500 . ?
C14C C19C 1.406(9) . ?
C14C C15C 1.410(9) . ?
C15C C16C 1.391(9) . ?
C16C C17C 1.394(9) . ?
C16C C29C 1.543(10) . ?
C17C C18C 1.381(10) . ?
C17C H17C 0.9500 . ?
C18C C19C 1.367(10) . ?
C18C H18C 0.9500 . ?
C19C H19C 0.9500 . ?
C20C C21C 1.569(8) . ?
C21C C22C 1.519(8) . ?
C21C C24C 1.536(9) . ?
C21C C23C 1.552(10) . ?
C22C H22G 0.9800 . ?
C22C H22H 0.9800 . ?
C22C H22I 0.9800 . ?
C23C H23G 0.9800 . ?
C23C H23H 0.9800 . ?
C23C H23I 0.9800 . ?
C24C H24G 0.9800 . ?
C24C H24H 0.9800 . ?
C24C H24I 0.9800 . ?
C25C C28C 1.527(8) . ?
C25C C27C 1.532(8) . ?
C25C C26C 1.547(8) . ?
C26C H26G 0.9800 . ?
C26C H26H 0.9800 . ?
C26C H26I 0.9800 . ?
C27C H27G 0.9800 . ?
C27C H27H 0.9800 . ?
C27C H27I 0.9800 . ?
C28C H28G 0.9800 . ?
C28C H28H 0.9800 . ?
C28C H28I 0.9800 . ?
C29C C32C 1.533(9) . ?
C29C C31C 1.544(9) . ?
C29C C30C 1.548(9) . ?
C30C H30G 0.9800 . ?
C30C H30H 0.9800 . ?
C30C H30I 0.9800 . ?
C31C H31G 0.9800 . ?
C31C H31H 0.9800 . ?
C31C H31I 0.9800 . ?
C32C H32G 0.9800 . ?
C32C H32H 0.9800 . ?
C32C H32I 0.9800 . ?
C33C C38C 1.375(8) . ?
C33C C34C 1.391(9) . ?
C34C C35C 1.378(9) . ?
C34C H34D 0.9500 . ?
C35C C36C 1.372(9) . ?
C35C H35D 0.9500 . ?
C36C C37C 1.363(9) . ?
C36C H36B 0.9500 . ?
C37C C38C 1.386(8) . ?
C37C H37D 0.9500 . ?
C38C H38D 0.9500 . ?
C39C C40C 1.508(9) . ?
C39C H39E 0.9900 . ?
C39C H39F 0.9900 . ?
C40C C41C 1.20(2) . ?
C40C C41Z 1.545(16) . ?
C40C H40X 0.9900 . ?
C40C H40Y 0.9900 . ?
C40C H40Z 0.9900 . ?
C40C H40W 0.9900 . ?
C41C C42C 1.47(2) . ?
C41C H41E 0.9900 . ?
C41C H41F 0.9900 . ?
C42C H42E 0.9900 . ?
C42C H42F 0.9900 . ?
C41Z C42Z 1.51(2) . ?
C41Z H41G 0.9900 . ?
C41Z H41H 0.9900 . ?
C42Z H42G 0.9900 . ?
C42Z H42H 0.9900 . ?
O5 C54 1.368(9) . ?
O5 C51 1.465(9) . ?
C51 C52 1.488(9) . ?
C51 H51A 0.9900 . ?
C51 H51B 0.9900 . ?
C52 C53 1.526(9) . ?
C52 H52A 0.9900 . ?
C52 H52B 0.9900 . ?
C53 C54 1.479(10) . ?
C53 H53A 0.9900 . ?
C53 H53B 0.9900 . ?
C54 H54A 0.9900 . ?
C54 H54B 0.9900 . ?
O6 C64 1.409(15) . ?
O6 C61 1.576(14) . ?
C61 C62 1.355(15) . ?
C61 H61A 0.9900 . ?
C61 H61B 0.9900 . ?
C62 C63 1.600(15) . ?
C62 H62A 0.9900 . ?
C62 H62B 0.9900 . ?
C63 C64 1.482(16) . ?
C63 H63A 0.9900 . ?
C63 H63B 0.9900 . ?
C64 H64A 0.9900 . ?
C64 H64B 0.9900 . ?
O6' C64' 1.340(16) . ?
O6' C61' 1.530(15) . ?
C61' C62' 1.388(15) . ?
C61' H61C 0.9900 . ?
C61' H61D 0.9900 . ?
C62' C63' 1.408(16) . ?
C62' H62C 0.9900 . ?
C62' H62D 0.9900 . ?
C63' C64' 1.560(17) . ?
C63' H63C 0.9900 . ?
C63' H63D 0.9900 . ?
C64' H64C 0.9900 . ?
C64' H64D 0.9900 . ?
C71 C72 1.447(18) . ?
C71 H71A 0.9800 . ?
C71 H71B 0.9800 . ?
C71 H71C 0.9800 . ?
C72 C73 1.554(17) . ?
C72 H72A 0.9900 . ?
C72 H72B 0.9900 . ?
C73 C74 1.517(16) . ?
C73 H73A 0.9900 . ?
C73 H73B 0.9900 . ?
C74 C75 1.537(17) . ?
C74 H74A 0.9900 . ?
C74 H74B 0.9900 . ?
C75 H75A 0.9800 . ?
C75 H75B 0.9800 . ?
C75 H75C 0.9800 . ?
O8 C84 1.346(17) . ?
O8 C81 1.485(16) . ?
C81 C82 1.412(16) . ?
C81 H81A 0.9900 . ?
C81 H81B 0.9900 . ?
C82 C83 1.452(17) . ?
C82 H82A 0.9900 . ?
C82 H82B 0.9900 . ?
C83 C84 1.491(18) . ?
C83 H83A 0.9900 . ?
C83 H83B 0.9900 . ?
C84 H84A 0.9900 . ?
C84 H84B 0.9900 . ?
O9 C94 1.335(17) . ?
O9 C91 1.515(16) . ?
C91 C92 1.405(17) . ?
C91 H91A 0.9900 . ?
C91 H91B 0.9900 . ?
C92 C93 1.443(17) . ?
C92 H92A 0.9900 . ?
C92 H92B 0.9900 . ?
C93 C94 1.466(18) . ?
C93 H93A 0.9900 . ?
C93 H93B 0.9900 . ?
C94 H94A 0.9900 . ?
C94 H94B 0.9900 . ?

loop_
_publcif_info_cif.paper_type
?
